data_7247480
loop_
_publ_author_name
'Liu, Mengjia'
'He, Ying'
'Wojtas, Lukasz'
'Shi, Xiaodong'

_publ_section_title
;
 Design and synthesis of covalently tethered &#x201C;isoG-star&#x201D; as
 a recyclable host for selective cesium separation
;
_journal_issue 21
_journal_name_full 'Green Chemistry'
_journal_page_first 8494
_journal_page_last 8499
_journal_paper_doi 10.1039/D3GC02932H
_journal_volume 25
_journal_year 2023
_chemical_absolute_configuration ad
_chemical_formula_moiety 'C31 H43 N5 O7 Si, 1.052(C1 H4 O1), 0.185(H2 O1), 0.293(O1.5)'
_chemical_formula_sum 'C32.05 H47.58 N5 O8.68 Si'
_chemical_formula_weight 669.87
_space_group_crystal_system monoclinic
_space_group_IT_number 5
_space_group_name_Hall 'C 2y'
_space_group_name_H-M_alt 'C 1 2 1'
_atom_sites_solution_hydrogens mixed
_audit_creation_date 2023-05-16
_audit_creation_method
;
Olex2 1.5
(compiled 2023.03.06 svn.rbb2c1857 for OlexSys, GUI svn.r6748)
;
_audit_update_record
;
2023-08-06 deposited with the CCDC.	2023-10-03 downloaded from the CCDC.
;
_cell_angle_alpha 90
_cell_angle_beta 110.985(2)
_cell_angle_gamma 90
_cell_formula_units_Z 16
_cell_length_a 44.2430(10)
_cell_length_b 19.9018(6)
_cell_length_c 17.7791(6)
_cell_measurement_reflns_used 9951
_cell_measurement_temperature 100.00
_cell_measurement_theta_max 77.96
_cell_measurement_theta_min 2.46
_cell_volume 14616.5(8)
_computing_cell_refinement 'SAINT V8.40B (?, 2016)'
_computing_data_reduction 'SAINT V8.40B (?, 2016)'
_computing_molecular_graphics 'Olex2 1.5 (Dolomanov et al., 2009)'
_computing_publication_material 'Olex2 1.5 (Dolomanov et al., 2009)'
_computing_structure_refinement 'XL  (Sheldrick, 2008)'
_diffrn_ambient_temperature 100.00
_diffrn_detector 'Bruker PHOTON II CMOS area detector'
_diffrn_detector_type 'CMOS area detector'
_diffrn_measured_fraction_theta_full 0.998
_diffrn_measured_fraction_theta_max 0.968
_diffrn_measurement_device 'three-circle diffractometer'
_diffrn_measurement_device_type 'Bruker D8 Venture Single Source'
_diffrn_measurement_method 'omega scans'
_diffrn_radiation_monochromator mirrors
_diffrn_radiation_probe x-ray
_diffrn_radiation_type CuK\a
_diffrn_radiation_wavelength 1.54178
_diffrn_reflns_av_R_equivalents 0.0671
_diffrn_reflns_av_unetI/netI 0.0559
_diffrn_reflns_Laue_measured_fraction_full 0.998
_diffrn_reflns_Laue_measured_fraction_max 0.968
_diffrn_reflns_limit_h_max 55
_diffrn_reflns_limit_h_min -53
_diffrn_reflns_limit_k_max 25
_diffrn_reflns_limit_k_min -25
_diffrn_reflns_limit_l_max 21
_diffrn_reflns_limit_l_min -22
_diffrn_reflns_number 102233
_diffrn_reflns_point_group_measured_fraction_full 0.977
_diffrn_reflns_point_group_measured_fraction_max 0.912
_diffrn_reflns_theta_full 67.679
_diffrn_reflns_theta_max 79.802
_diffrn_reflns_theta_min 2.464
_diffrn_source 'Microfocus sealed X-ray tube'
_diffrn_source_current 1.0
_diffrn_source_power 0.05
_diffrn_source_type 'Incoatec ImuS'
_diffrn_source_voltage 50.0
_diffrn_standards_number 0
_exptl_absorpt_coefficient_mu 1.027
_exptl_absorpt_correction_T_max 0.7543
_exptl_absorpt_correction_T_min 0.6109
_exptl_absorpt_correction_type multi-scan
_exptl_absorpt_process_details
;
SADABS-2016/2 (Bruker,2016/2) was used for absorption correction.
wR2(int) was 0.1372 before and 0.0770 after correction.
The Ratio of minimum to maximum transmission is 0.8099.
The \l/2 correction factor is Not present.
;
_exptl_crystal_colour colorless
_exptl_crystal_density_diffrn 1.218
_exptl_crystal_description plate
_exptl_crystal_F_000 5733
_exptl_crystal_size_max 0.16
_exptl_crystal_size_mid 0.13
_exptl_crystal_size_min 0.04
_refine_diff_density_max 0.663
_refine_diff_density_min -0.324
_refine_diff_density_rms 0.050
_refine_ls_abs_structure_details
;
 Flack x determined using 7884 quotients [(I+)-(I-)]/[(I+)+(I-)]
 (Parsons, Flack and Wagner, Acta Cryst. B69 (2013) 249-259).
;
_refine_ls_abs_structure_Flack 0.030(12)
_refine_ls_extinction_method none
_refine_ls_goodness_of_fit_ref 1.050
_refine_ls_hydrogen_treatment mixed
_refine_ls_matrix_type full
_refine_ls_number_parameters 1838
_refine_ls_number_reflns 29057
_refine_ls_number_restraints 462
_refine_ls_restrained_S_all 1.049
_refine_ls_R_factor_all 0.0799
_refine_ls_R_factor_gt 0.0569
_refine_ls_shift/su_max 0.001
_refine_ls_shift/su_mean 0.000
_refine_ls_structure_factor_coef Fsqd
_refine_ls_weighting_details 'w=1/[\s^2^(Fo^2^)+(0.0975P)^2^] where P=(Fo^2^+2Fc^2^)/3'
_refine_ls_weighting_scheme calc
_refine_ls_wR_factor_gt 0.1498
_refine_ls_wR_factor_ref 0.1661
_reflns_Friedel_coverage 0.831
_reflns_Friedel_fraction_full 0.955
_reflns_Friedel_fraction_max 0.853
_reflns_number_gt 21250
_reflns_number_total 29057
_reflns_threshold_expression 'I > 2\s(I)'
_cod_data_source_file d3gc02932h2.cif
_cod_data_source_block 626
_cod_depositor_comments 'Adding full bibliography for 7247479--7247480.cif.'
_cod_original_cell_volume 14616.4(8)
_cod_database_code 7247480
_shelx_shelxl_version_number 2019/1
_shelx_space_group_comment
;
The symmetry employed for this shelxl refinement is uniquely defined
by the following loop, which should always be used as a source of
symmetry information in preference to the above space-group names.
They are only intended as comments.
;
_shelx_estimated_absorpt_t_max 0.960
_shelx_estimated_absorpt_t_min 0.853
_olex2_refinement_description
;
1. Fixed Uiso
 At 1.2 times of:
  All C(H) groups, All C(H,H) groups, All C(H,H,H,H) groups, All N(H) groups,
  All N(H,H) groups
 At 1.5 times of:
  All C(H,H,H) groups, All O(H) groups, All O(H,H) groups
2. Restrained distances
 O71G-C72G = O71I-C72I = O71J-C72J = O71K-C72K = O71H-C72H
 1.4 with sigma of 0.02
 O71L-H71A = O71L-H71B
 0.9 with sigma of 0.02
 O31B-H71A = O71H_$1-H71B
 2 with sigma of 0.02
 H71A-H71B
 1.4 with sigma of 0.04
 O38C-C39E \\sim O38C-C39C
 with sigma of 0.01
 C46E-C45C \\sim C46C-C45C
 with sigma of 0.01
 C40D-C39D \\sim C40F-C39D
 with sigma of 0.01
3. Uiso/Uaniso restraints and constraints
O43B \\sim C44B \\sim C45B \\sim C46B \\sim C47B: within 2A with sigma of 0.04
and sigma for terminal atoms of 0.08 within 2A
O38C \\sim C39C \\sim C40C \\sim C41C \\sim C42C \\sim C39E \\sim C40E \\sim
C41E \\sim C42E: within 2A with sigma of 0.04 and sigma for terminal atoms of
0.08 within 2A
C44C \\sim C45C \\sim C46C \\sim C47C \\sim C46E \\sim C47E: within 2A with
sigma of 0.04 and sigma for terminal atoms of 0.08 within 2A
C39D \\sim C40D \\sim C41D \\sim C42D \\sim C40F \\sim C41F \\sim C42F: within
2A with sigma of 0.04 and sigma for terminal atoms of 0.08 within 2A
4. Rigid body (RIGU) restrains
 O43B, C44B, C45B, C46B, C47B
 with sigma for 1-2 distances of 0.004 and sigma for 1-3 distances of 0.004
 O38C, C39C, C40C, C41C, C42C, C39E, C40E, C41E, C42E
 with sigma for 1-2 distances of 0.004 and sigma for 1-3 distances of 0.004
 C44C, C45C, C46C, C47C, C46E, C47E
 with sigma for 1-2 distances of 0.004 and sigma for 1-3 distances of 0.004
 C39D, C40D, C41D, C42D, C40F, C41F, C42F
 with sigma for 1-2 distances of 0.004 and sigma for 1-3 distances of 0.004
5. Same fragment restrains
{C39A, C40A, C41A, C42A} sigma for 1-2: 0.02, 1-3: 0.04
as in
{C44B, C45B, C46B, C47B}
{C40A, C41A, C42A} sigma for 1-2: 0.02, 1-3: 0.04
as in
{C40D, C41D, C42D}
{C41A, C42A} sigma for 1-2: 0.02, 1-3: 0.04
as in
{C46E, C47E}
{C40A, C41A, C42A} sigma for 1-2: 0.02, 1-3: 0.04
as in
{C40F, C41F, C42F}
{C41A, C42A} sigma for 1-2: 0.02, 1-3: 0.04
as in
{C46C, C47C}
{C39A, C40A, C41A, C42A} sigma for 1-2: 0.02, 1-3: 0.04
as in
{C39E, C40E, C41E, C42E}
{C39A, C40A, C41A, C42A} sigma for 1-2: 0.02, 1-3: 0.04
as in
{C39C, C40C, C41C, C42C}
6. Others
 Sof(H45C)=Sof(H45D)=Sof(C46E)=Sof(H46E)=Sof(C47E)=Sof(H47C)=Sof(H47D)=1-FVAR(1)
 Sof(H45A)=Sof(H45B)=Sof(C46C)=Sof(H46C)=Sof(C47C)=Sof(H47A)=Sof(H47B)=FVAR(1)
 Sof(C39E)=Sof(H39C)=Sof(H39D)=Sof(C40E)=Sof(H40C)=Sof(H40D)=Sof(C41E)=
 Sof(H41E)=Sof(C42E)=Sof(H42C)=Sof(H42D)=1-FVAR(2)
 Sof(C39C)=Sof(H39A)=Sof(H39B)=Sof(C40C)=Sof(H40A)=Sof(H40B)=Sof(C41C)=
 Sof(H41C)=Sof(C42C)=Sof(H42A)=Sof(H42B)=FVAR(2)
 Sof(O71G)=Sof(H71G)=Sof(C72G)=Sof(H72A)=Sof(H72B)=Sof(H72C)=FVAR(3)
 Sof(O71I)=Sof(H71I)=Sof(C72I)=Sof(H72G)=Sof(H72H)=Sof(H72I)=FVAR(4)
 Sof(O73J)=1-FVAR(5)
 Sof(O71J)=Sof(H71J)=Sof(C72J)=Sof(H72J)=Sof(H72K)=Sof(H72L)=FVAR(5)
 Sof(H39G)=Sof(H39H)=Sof(C40F)=Sof(H40G)=Sof(H40H)=Sof(C41F)=Sof(H41F)=
 Sof(C42F)=Sof(H42G)=Sof(H42H)=1-FVAR(6)
 Sof(H39E)=Sof(H39F)=Sof(C40D)=Sof(H40E)=Sof(H40F)=Sof(C41D)=Sof(H41D)=
 Sof(C42D)=Sof(H42E)=Sof(H42F)=FVAR(6)
 Sof(O71L)=Sof(H71A)=Sof(H71B)=FVAR(7)
 Fixed Sof: O81L(0.5) O82L(0.5) O83L(0.25) O84L(0.25)
7.a Ternary CH refined with riding coordinates:
 C18A(H18A), C20A(H20A), C21A(H21A), C18B(H18B), C20B(H20B), C21B(H21B),
 C18C(H18C), C20C(H20C), C21C(H21C), C18D(H18D), C20D(H20D), C21D(H21D)
7.b Secondary CH2 refined with riding coordinates:
 C22A(H22E,H22F), C28A(H28E,H28F), C39A(H39I,H39J), C40A(H40I,H40J), C44A(H44E,
 H44F), C45A(H45G,H45H), C22B(H22G,H22H), C28B(H28G,H28H), C39B(H39K,H39L),
 C40B(H40K,H40L), C44B(H44G,H44H), C45B(H45I,H45J), C22C(H22A,H22B), C28C(H28A,
 H28B), C39C(H39A,H39B), C40C(H40A,H40B), C39E(H39C,H39D), C40E(H40C,H40D),
 C44C(H44A,H44B), C45C(H45A,H45B), C45C(H45C,H45D), C22D(H22C,H22D), C28D(H28C,
 H28D), C39D(H39E,H39F), C39D(H39G,H39H), C40D(H40E,H40F), C40F(H40G,H40H),
 C44D(H44C,H44D), C45D(H45E,H45F)
7.c Aromatic/amide H refined with riding coordinates:
 N3A(H3A), C9A(H9A), C33A(H33A), C35A(H35A), C37A(H37A), C41A(H41A),
 C46A(H46A), N3B(H3B), C9B(H9B), C33B(H33B), C35B(H35B), C37B(H37B), C41B(H41B),
  C46B(H46B), N3C(H3C), C9C(H9C), C33C(H33C), C35C(H35C), C37C(H37C),
 C41C(H41C), C41E(H41E), C46C(H46C), C46E(H46E), N5D(H5D), C9D(H9D), C33D(H33D),
  C35D(H35D), C37D(H37D), C41D(H41D), C41F(H41F), C46D(H46D)
7.d X=CH2 refined with riding coordinates:
 N1A(H1AA,H1AB), C42A(H42I,H42J), C47A(H47G,H47H), N1B(H1BA,H1BB), C42B(H42K,
 H42L), C47B(H47I,H47J), N1C(H1CA,H1CB), C42C(H42A,H42B), C42E(H42C,H42D),
 C47C(H47A,H47B), C47E(H47C,H47D), N1D(H1DA,H1DB), C42D(H42E,H42F), C42F(H42G,
 H42H), C47D(H47E,H47F)
7.e Idealised Me refined as rotating group:
 C51A(H51G,H51H,H51I), C52A(H52G,H52H,H52I), C54A(H54G,H54H,H54I), C55A(H55G,
 H55H,H55I), C56A(H56G,H56H,H56I), C51B(H51J,H51K,H51L), C52B(H52J,H52K,H52L),
 C54B(H54J,H54K,H54L), C55B(H55J,H55K,H55L), C56B(H56J,H56K,H56L), C51C(H51A,
 H51B,H51C), C52C(H52A,H52B,H52C), C54C(H54A,H54B,H54C), C55C(H55A,H55B,H55C),
 C56C(H56A,H56B,H56C), C51D(H51D,H51E,H51F), C52D(H52D,H52E,H52F), C54D(H54D,
 H54E,H54F), C55D(H55D,H55E,H55F), C56D(H56D,H56E,H56F), C72G(H72A,H72B,H72C),
 C72H(H72D,H72E,H72F), C72I(H72G,H72H,H72I), C72J(H72J,H72K,H72L), C72K(H72M,
 H72N,H72O)
7.f Idealised tetrahedral OH refined as rotating group:
 O71G(H71G), O71H(H71H), O71I(H71I), O71J(H71J), O71K(H71K)
;
_olex2_submission_special_instructions 'No special instructions were received'

loop_
_space_group_symop_operation_xyz
'x, y, z'
'-x, y, -z'
'x+1/2, y+1/2, z'
'-x+1/2, y+1/2, -z'

loop_
_atom_site_label
_atom_site_type_symbol
_atom_site_fract_x
_atom_site_fract_y
_atom_site_fract_z
_atom_site_U_iso_or_equiv
_atom_site_adp_type
_atom_site_occupancy
_atom_site_site_symmetry_order
_atom_site_calc_flag
_atom_site_refinement_flags_posn
_atom_site_refinement_flags_adp
_atom_site_refinement_flags_occupancy
_atom_site_disorder_assembly
_atom_site_disorder_group
Si1 Si 0.89937(4) -0.06342(8) 0.83428(10) 0.0569(4) Uani 1 1 d . . . . .
Si2 Si 0.84815(4) 0.78121(8) 0.46792(9) 0.0563(4) Uani 1 1 d . . . . .
Si3 Si 0.84208(5) 0.17197(8) 0.41923(10) 0.0624(4) Uani 1 1 d . . . . .
Si50 Si 0.92233(3) 0.53802(7) 0.83241(8) 0.0456(3) Uani 1 1 d . . . . .
N1A N 0.77199(11) 0.2754(2) 1.0596(2) 0.0477(10) Uani 1 1 d . . . . .
H1AA H 0.761501 0.279027 1.093147 0.057 Uiso 1 1 calc R U . . .
H1AB H 0.775016 0.311106 1.033959 0.057 Uiso 1 1 calc R U . . .
C2A C 0.78309(11) 0.2169(2) 1.0478(3) 0.0388(10) Uani 1 1 d . . . . .
N3A N 0.77847(10) 0.16099(19) 1.0876(2) 0.0414(9) Uani 1 1 d . . . . .
H3A H 0.767479 0.166386 1.119733 0.050 Uiso 1 1 calc R U . . .
C4A C 0.78964(12) 0.0963(2) 1.0816(3) 0.0416(10) Uani 1 1 d . . . . .
N5A N 0.80804(9) 0.08458(19) 1.0371(2) 0.0391(8) Uani 1 1 d . . . . .
C6A C 0.81189(11) 0.1389(2) 0.9969(2) 0.0372(9) Uani 1 1 d . . . . .
C7A C 0.80070(11) 0.2040(2) 0.9976(3) 0.0380(10) Uani 1 1 d . . . . .
N8A N 0.81057(10) 0.24593(19) 0.9484(2) 0.0405(8) Uani 1 1 d . . . . .
C9A C 0.82738(12) 0.2065(2) 0.9193(3) 0.0402(10) Uani 1 1 d . . . . .
H9A H 0.837568 0.221620 0.883517 0.048 Uiso 1 1 calc R U . . .
N10A N 0.82890(9) 0.14093(19) 0.9454(2) 0.0390(8) Uani 1 1 d . . . . .
O11A O 0.78229(9) 0.05020(17) 1.1204(2) 0.0488(8) Uani 1 1 d . . . . .
C18A C 0.84940(12) 0.0865(2) 0.9380(3) 0.0423(10) Uani 1 1 d . . . . .
H18A H 0.839621 0.042960 0.945676 0.051 Uiso 1 1 calc R U . . .
O19A O 0.88053(8) 0.09367(18) 1.00091(19) 0.0469(8) Uani 1 1 d . . . . .
C20A C 0.90562(12) 0.0962(3) 0.9667(3) 0.0463(11) Uani 1 1 d . . . . .
H20A H 0.924973 0.070115 1.001017 0.056 Uiso 1 1 calc R U . . .
C21A C 0.89027(12) 0.0624(2) 0.8845(3) 0.0436(11) Uani 1 1 d . . . . .
H21A H 0.900491 0.077641 0.845544 0.052 Uiso 1 1 calc R U . . .
C22A C 0.85504(12) 0.0839(2) 0.8584(3) 0.0428(10) Uani 1 1 d . . . . .
H22E H 0.840588 0.050719 0.821179 0.051 Uiso 1 1 calc R U . . .
H22F H 0.851632 0.128482 0.831975 0.051 Uiso 1 1 calc R U . . .
C28A C 0.91460(12) 0.1686(3) 0.9621(3) 0.0490(12) Uani 1 1 d . . . . .
H28E H 0.896346 0.193510 0.922880 0.059 Uiso 1 1 calc R U . . .
H28F H 0.920493 0.190526 1.015387 0.059 Uiso 1 1 calc R U . . .
O29A O 0.94207(8) 0.1670(2) 0.9360(2) 0.0529(9) Uani 1 1 d . . . . .
C30A C 0.95321(13) 0.2277(3) 0.9231(3) 0.0504(12) Uani 1 1 d . . . . .
O31A O 0.94173(9) 0.2801(2) 0.9318(2) 0.0549(9) Uani 1 1 d . . . . .
C32A C 0.98115(13) 0.2188(3) 0.8950(3) 0.0515(12) Uani 1 1 d . . . . .
C33A C 0.99222(13) 0.1563(3) 0.8833(3) 0.0527(12) Uani 1 1 d . . . . .
H33A H 0.982418 0.116751 0.894022 0.063 Uiso 1 1 calc R U . . .
C34A C 1.01790(13) 0.1516(3) 0.8556(3) 0.0521(12) Uani 1 1 d . . . . .
C35A C 1.03204(13) 0.2090(3) 0.8399(3) 0.0504(12) Uani 1 1 d . . . . .
H35A H 1.049154 0.205747 0.819619 0.060 Uiso 1 1 calc R U . . .
C36A C 1.02116(12) 0.2720(3) 0.8538(3) 0.0494(12) Uani 1 1 d . . . . .
C37A C 0.99545(13) 0.2784(3) 0.8810(3) 0.0511(12) Uani 1 1 d . . . . .
H37A H 0.987844 0.321320 0.889669 0.061 Uiso 1 1 calc R U . . .
O38A O 1.03792(9) 0.32593(19) 0.8403(2) 0.0523(8) Uani 1 1 d . . . . .
C39A C 1.03079(13) 0.3903(3) 0.8651(3) 0.0513(12) Uani 1 1 d D . . . .
H39I H 1.033368 0.389114 0.922693 0.062 Uiso 1 1 calc R U . . .
H39J H 1.008131 0.402856 0.833305 0.062 Uiso 1 1 calc R U . . .
C40A C 1.05368(13) 0.4415(3) 0.8520(3) 0.0538(12) Uani 1 1 d D . . . .
H40I H 1.076197 0.425180 0.877608 0.065 Uiso 1 1 calc R U . . .
H40J H 1.049116 0.446098 0.793504 0.065 Uiso 1 1 calc R U . . .
C41A C 1.05072(13) 0.5078(3) 0.8856(3) 0.0536(13) Uani 1 1 d D . . . .
H41A H 1.052752 0.508891 0.940582 0.064 Uiso 1 1 calc R U . . .
C42A C 1.04564(17) 0.5650(3) 0.8478(4) 0.0703(17) Uani 1 1 d D . . . .
H42I H 1.043425 0.566793 0.792668 0.084 Uiso 1 1 calc R U . . .
H42J H 1.044126 0.605089 0.875299 0.084 Uiso 1 1 calc R U . . .
O43A O 1.02756(9) 0.0877(2) 0.8474(2) 0.0568(9) Uani 1 1 d . . . . .
C44A C 1.05451(14) 0.0793(3) 0.8216(3) 0.0567(13) Uani 1 1 d . . . . .
H44E H 1.073381 0.105082 0.856890 0.068 Uiso 1 1 calc R U . . .
H44F H 1.048891 0.095722 0.765653 0.068 Uiso 1 1 calc R U . . .
C45A C 1.06244(17) 0.0059(3) 0.8259(4) 0.0696(17) Uani 1 1 d . . . . .
H45G H 1.043280 -0.019513 0.791271 0.083 Uiso 1 1 calc R U . . .
H45H H 1.067958 -0.010045 0.881992 0.083 Uiso 1 1 calc R U . . .
C46A C 1.0905(2) -0.0071(4) 0.7988(6) 0.095(2) Uani 1 1 d . . . . .
H46A H 1.110920 0.011342 0.830207 0.113 Uiso 1 1 calc R U . . .
C47A C 1.0886(3) -0.0423(6) 0.7344(8) 0.142(4) Uani 1 1 d . . . . .
H47G H 1.068512 -0.061402 0.701599 0.170 Uiso 1 1 calc R U . . .
H47H H 1.107294 -0.048484 0.720769 0.170 Uiso 1 1 calc R U . . .
O49A O 0.89284(10) -0.00855(18) 0.8965(2) 0.0561(9) Uani 1 1 d . . . . .
C51A C 0.87194(17) -0.1347(3) 0.8304(5) 0.080(2) Uani 1 1 d . . . . .
H51G H 0.875338 -0.149797 0.885294 0.119 Uiso 1 1 calc R U . . .
H51H H 0.876531 -0.171724 0.799801 0.119 Uiso 1 1 calc R U . . .
H51I H 0.849420 -0.120203 0.804072 0.119 Uiso 1 1 calc R U . . .
C52A C 0.89022(18) -0.0251(3) 0.7327(4) 0.0730(18) Uani 1 1 d . . . . .
H52G H 0.867411 -0.011598 0.710706 0.109 Uiso 1 1 calc R U . . .
H52H H 0.894458 -0.057996 0.696659 0.109 Uiso 1 1 calc R U . . .
H52I H 0.903974 0.014448 0.737345 0.109 Uiso 1 1 calc R U . . .
C53A C 0.94321(14) -0.0884(3) 0.8803(4) 0.0569(13) Uani 1 1 d . . . . .
C54A C 0.96446(15) -0.0253(3) 0.8937(4) 0.0604(14) Uani 1 1 d . . . . .
H54G H 0.960574 -0.002966 0.841909 0.091 Uiso 1 1 calc R U . . .
H54H H 0.987313 -0.038072 0.917683 0.091 Uiso 1 1 calc R U . . .
H54I H 0.959053 0.005558 0.929988 0.091 Uiso 1 1 calc R U . . .
C55A C 0.94932(17) -0.1232(3) 0.9607(4) 0.0727(17) Uani 1 1 d . . . . .
H55G H 0.942723 -0.093521 0.996013 0.109 Uiso 1 1 calc R U . . .
H55H H 0.972411 -0.133635 0.986030 0.109 Uiso 1 1 calc R U . . .
H55I H 0.936740 -0.164925 0.951689 0.109 Uiso 1 1 calc R U . . .
C56A C 0.95288(16) -0.1365(3) 0.8249(5) 0.0723(17) Uani 1 1 d . . . . .
H56G H 0.940292 -0.178120 0.817693 0.108 Uiso 1 1 calc R U . . .
H56H H 0.976008 -0.146974 0.849276 0.108 Uiso 1 1 calc R U . . .
H56I H 0.948488 -0.115144 0.772366 0.108 Uiso 1 1 calc R U . . .
N1B N 0.74640(11) 0.4482(2) 0.7724(2) 0.0488(10) Uani 1 1 d . . . . .
H1BA H 0.739088 0.447208 0.812416 0.059 Uiso 1 1 calc R U . . .
H1BB H 0.746890 0.411078 0.745985 0.059 Uiso 1 1 calc R U . . .
C2B C 0.75656(12) 0.5049(2) 0.7523(3) 0.0439(11) Uani 1 1 d . . . . .
N3B N 0.75565(11) 0.5619(2) 0.7938(2) 0.0465(10) Uani 1 1 d . . . . .
H3B H 0.748864 0.558041 0.834417 0.056 Uiso 1 1 calc R U . . .
C4B C 0.76453(15) 0.6256(3) 0.7774(3) 0.0521(13) Uani 1 1 d . . . . .
N5B N 0.77483(12) 0.6359(2) 0.7153(2) 0.0515(10) Uani 1 1 d . . . . .
C6B C 0.77529(13) 0.5792(3) 0.6747(3) 0.0469(11) Uani 1 1 d . . . . .
C7B C 0.76803(13) 0.5145(3) 0.6895(3) 0.0457(11) Uani 1 1 d . . . . .
N8B N 0.77049(13) 0.4697(2) 0.6311(3) 0.0569(12) Uani 1 1 d . . . . .
C9B C 0.77941(16) 0.5085(3) 0.5836(3) 0.0577(15) Uani 1 1 d . . . . .
H9B H 0.783424 0.492186 0.537821 0.069 Uiso 1 1 calc R U . . .
N10B N 0.78248(12) 0.5752(2) 0.6057(3) 0.0526(11) Uani 1 1 d . . . . .
O11B O 0.76209(12) 0.6723(2) 0.8225(2) 0.0670(12) Uani 1 1 d . . . . .
C18B C 0.79178(14) 0.6313(3) 0.5656(3) 0.0507(12) Uani 1 1 d . . . . .
H18B H 0.787835 0.674499 0.589200 0.061 Uiso 1 1 calc R U . . .
O19B O 0.77214(9) 0.62914(19) 0.4820(2) 0.0518(9) Uani 1 1 d . . . . .
C20B C 0.79222(13) 0.6341(3) 0.4340(3) 0.0481(12) Uani 1 1 d . . . . .
H20B H 0.782797 0.667634 0.389889 0.058 Uiso 1 1 calc R U . . .
C21B C 0.82516(13) 0.6587(2) 0.4912(3) 0.0470(11) Uani 1 1 d . . . . .
H21B H 0.843139 0.642262 0.474381 0.056 Uiso 1 1 calc R U . . .
C22B C 0.82711(14) 0.6284(3) 0.5718(3) 0.0503(12) Uani 1 1 d . . . . .
H22G H 0.835181 0.581572 0.577481 0.060 Uiso 1 1 calc R U . . .
H22H H 0.841194 0.655451 0.617668 0.060 Uiso 1 1 calc R U . . .
C28B C 0.79263(13) 0.5662(3) 0.3986(3) 0.0475(11) Uani 1 1 d . . . . .
H28G H 0.803796 0.533609 0.441593 0.057 Uiso 1 1 calc R U . . .
H28H H 0.770236 0.550287 0.369982 0.057 Uiso 1 1 calc R U . . .
O29B O 0.80976(9) 0.57228(18) 0.34246(19) 0.0477(8) Uani 1 1 d . . . . .
C30B C 0.81646(13) 0.5132(3) 0.3147(3) 0.0468(11) Uani 1 1 d . . . . .
O31B O 0.80897(9) 0.45934(19) 0.3336(2) 0.0530(9) Uani 1 1 d D . . . .
C32B C 0.83468(12) 0.5223(3) 0.2590(3) 0.0452(11) Uani 1 1 d . . . . .
C33B C 0.84285(13) 0.5857(3) 0.2400(3) 0.0474(11) Uani 1 1 d . . . . .
H33B H 0.836674 0.624999 0.261313 0.057 Uiso 1 1 calc R U . . .
C34B C 0.86055(12) 0.5902(3) 0.1884(3) 0.0464(11) Uani 1 1 d . . . . .
C35B C 0.86901(12) 0.5323(3) 0.1574(3) 0.0466(11) Uani 1 1 d . . . . .
H35B H 0.881030 0.535416 0.122722 0.056 Uiso 1 1 calc R U . . .
C36B C 0.86005(13) 0.4699(3) 0.1768(3) 0.0475(11) Uani 1 1 d . . . . .
C37B C 0.84299(12) 0.4636(3) 0.2289(3) 0.0437(10) Uani 1 1 d . . . . .
H37B H 0.837262 0.420757 0.243215 0.052 Uiso 1 1 calc R U . . .
O38B O 0.86936(9) 0.41609(18) 0.1418(2) 0.0525(9) Uani 1 1 d . . . . .
C39B C 0.86447(15) 0.3498(3) 0.1660(3) 0.0550(13) Uani 1 1 d . . . . .
H39K H 0.841166 0.341617 0.154451 0.066 Uiso 1 1 calc R U . . .
H39L H 0.876342 0.343731 0.224458 0.066 Uiso 1 1 calc R U . . .
C40B C 0.87725(16) 0.3015(3) 0.1179(4) 0.0641(15) Uani 1 1 d . . . . .
H40K H 0.864776 0.308524 0.059897 0.077 Uiso 1 1 calc R U . . .
H40L H 0.900069 0.313266 0.127467 0.077 Uiso 1 1 calc R U . . .
C41B C 0.87580(15) 0.2285(3) 0.1363(4) 0.0663(15) Uani 1 1 d . . . . .
H41B H 0.880028 0.197445 0.100691 0.080 Uiso 1 1 calc R U . . .
C42B C 0.8694(2) 0.2039(4) 0.1954(4) 0.083(2) Uani 1 1 d . . . . .
H42K H 0.864998 0.232991 0.232616 0.099 Uiso 1 1 calc R U . . .
H42L H 0.869037 0.156607 0.202064 0.099 Uiso 1 1 calc R U . . .
O43B O 0.86915(11) 0.6498(2) 0.1629(3) 0.0673(11) Uani 1 1 d . U . . .
C44B C 0.8611(2) 0.7104(4) 0.1865(4) 0.0804(19) Uani 1 1 d D U . . .
H44G H 0.874839 0.719409 0.243248 0.096 Uiso 1 1 calc R U . . .
H44H H 0.838204 0.709884 0.182447 0.096 Uiso 1 1 calc R U . . .
C45B C 0.8663(2) 0.7656(4) 0.1315(6) 0.102(3) Uani 1 1 d D U . . .
H45I H 0.852177 0.756251 0.075174 0.123 Uiso 1 1 calc R U . . .
H45J H 0.859594 0.809411 0.147031 0.123 Uiso 1 1 calc R U . . .
C46B C 0.8983(3) 0.7702(8) 0.1358(7) 0.151(5) Uani 1 1 d D U . . .
H46B H 0.912229 0.760060 0.189227 0.181 Uiso 1 1 calc R U . . .
C47B C 0.9146(4) 0.7823(9) 0.0962(10) 0.212(9) Uani 1 1 d D U . . .
H47I H 0.904565 0.793531 0.040815 0.255 Uiso 1 1 calc R U . . .
H47J H 0.937540 0.780657 0.120081 0.255 Uiso 1 1 calc R U . . .
O49B O 0.82514(11) 0.72972(18) 0.4965(2) 0.0593(10) Uani 1 1 d . . . . .
C51B C 0.82831(19) 0.8636(3) 0.4587(5) 0.0777(19) Uani 1 1 d . . . . .
H51J H 0.806600 0.861281 0.417224 0.117 Uiso 1 1 calc R U . . .
H51K H 0.841137 0.897486 0.443456 0.117 Uiso 1 1 calc R U . . .
H51L H 0.826610 0.875894 0.510377 0.117 Uiso 1 1 calc R U . . .
C52B C 0.8494(2) 0.7516(4) 0.3690(4) 0.0774(19) Uani 1 1 d . . . . .
H52J H 0.859633 0.707199 0.375945 0.116 Uiso 1 1 calc R U . . .
H52K H 0.862024 0.783434 0.349988 0.116 Uiso 1 1 calc R U . . .
H52L H 0.827356 0.748771 0.329509 0.116 Uiso 1 1 calc R U . . .
C53B C 0.8896(2) 0.7820(4) 0.5467(5) 0.088(2) Uani 1 1 d . . . . .
C54B C 0.90606(18) 0.7129(4) 0.5568(6) 0.092(2) Uani 1 1 d . . . . .
H54J H 0.892901 0.679645 0.571911 0.138 Uiso 1 1 calc R U . . .
H54K H 0.927576 0.715348 0.599029 0.138 Uiso 1 1 calc R U . . .
H54L H 0.908197 0.699462 0.505873 0.138 Uiso 1 1 calc R U . . .
C55B C 0.8864(3) 0.8004(6) 0.6283(6) 0.146(5) Uani 1 1 d . . . . .
H55J H 0.876478 0.844958 0.624170 0.219 Uiso 1 1 calc R U . . .
H55K H 0.907920 0.800979 0.670677 0.219 Uiso 1 1 calc R U . . .
H55L H 0.872810 0.767043 0.641457 0.219 Uiso 1 1 calc R U . . .
C56B C 0.9098(2) 0.8340(5) 0.5221(10) 0.169(7) Uani 1 1 d . . . . .
H56J H 0.912445 0.819661 0.472072 0.253 Uiso 1 1 calc R U . . .
H56K H 0.931139 0.838078 0.564828 0.253 Uiso 1 1 calc R U . . .
H56L H 0.898798 0.877597 0.513677 0.253 Uiso 1 1 calc R U . . .
N1C N 0.72858(10) 0.2486(2) 0.8383(2) 0.0434(9) Uani 1 1 d . . . . .
H1CA H 0.722519 0.225508 0.872703 0.052 Uiso 1 1 calc R U . . .
H1CB H 0.723615 0.291428 0.830113 0.052 Uiso 1 1 calc R U . . .
C2C C 0.74530(11) 0.2185(2) 0.7984(3) 0.0394(10) Uani 1 1 d . . . . .
N3C N 0.75278(9) 0.15320(18) 0.8111(2) 0.0383(8) Uani 1 1 d . . . . .
H3C H 0.746163 0.132091 0.845912 0.046 Uiso 1 1 calc R U . . .
C4C C 0.77037(11) 0.1153(2) 0.7735(3) 0.0382(10) Uani 1 1 d . . . . .
N5C N 0.78157(10) 0.1452(2) 0.7202(2) 0.0404(8) Uani 1 1 d . . . . .
C6C C 0.77347(11) 0.2099(2) 0.7073(3) 0.0390(10) Uani 1 1 d . . . . .
C7C C 0.75605(12) 0.2497(2) 0.7416(3) 0.0398(10) Uani 1 1 d . . . . .
N8C N 0.75224(11) 0.3145(2) 0.7108(2) 0.0457(9) Uani 1 1 d . . . . .
C9C C 0.76692(13) 0.3132(2) 0.6585(3) 0.0463(11) Uani 1 1 d . . . . .
H9C H 0.768340 0.351065 0.627377 0.056 Uiso 1 1 calc R U . . .
N10C N 0.78001(10) 0.2517(2) 0.6534(2) 0.0425(9) Uani 1 1 d . . . . .
O11C O 0.77472(8) 0.05459(15) 0.79068(18) 0.0411(7) Uani 1 1 d . . . . .
C18C C 0.79902(12) 0.2355(3) 0.6038(3) 0.0442(11) Uani 1 1 d . . . . .
H18C H 0.806002 0.187428 0.611393 0.053 Uiso 1 1 calc R U . . .
O19C O 0.82695(8) 0.27947(18) 0.63013(18) 0.0454(8) Uani 1 1 d . . . . .
C20C C 0.83745(12) 0.2918(2) 0.5625(3) 0.0416(10) Uani 1 1 d . . . . .
H20C H 0.859315 0.271399 0.574054 0.050 Uiso 1 1 calc R U . . .
C21C C 0.81278(13) 0.2567(3) 0.4899(3) 0.0475(11) Uani 1 1 d . . . . .
H21C H 0.808045 0.283683 0.439536 0.057 Uiso 1 1 calc R U . . .
C22C C 0.78282(13) 0.2513(3) 0.5150(3) 0.0482(11) Uani 1 1 d . . . . .
H22A H 0.770651 0.294161 0.506282 0.058 Uiso 1 1 calc R U . . .
H22B H 0.768137 0.214753 0.485822 0.058 Uiso 1 1 calc R U . . .
C28C C 0.83978(12) 0.3673(2) 0.5574(3) 0.0437(11) Uani 1 1 d . . . . .
H28A H 0.818000 0.387019 0.530778 0.052 Uiso 1 1 calc R U . . .
H28B H 0.849498 0.386892 0.611974 0.052 Uiso 1 1 calc R U . . .
O29C O 0.86011(8) 0.38089(16) 0.51047(18) 0.0411(7) Uani 1 1 d . . . . .
C30C C 0.86582(11) 0.4465(2) 0.5037(3) 0.0387(10) Uani 1 1 d . . . . .
O31C O 0.85403(9) 0.48971(17) 0.5317(2) 0.0466(8) Uani 1 1 d . . . . .
C32C C 0.88794(11) 0.4604(2) 0.4590(3) 0.0397(10) Uani 1 1 d . . . . .
C33C C 0.90292(12) 0.4085(3) 0.4324(3) 0.0434(10) Uani 1 1 d . . . . .
H33C H 0.899362 0.362780 0.442325 0.052 Uiso 1 1 calc R U . . .
C34C C 0.92314(13) 0.4255(3) 0.3911(3) 0.0467(11) Uani 1 1 d . . . . .
C35C C 0.92859(13) 0.4924(3) 0.3768(3) 0.0496(12) Uani 1 1 d . . . . .
H35C H 0.942467 0.503295 0.348319 0.060 Uiso 1 1 calc R U . . .
C36C C 0.91375(12) 0.5425(3) 0.4041(3) 0.0447(11) Uani 1 1 d . . . . .
C37C C 0.89349(12) 0.5264(2) 0.4460(3) 0.0433(10) Uani 1 1 d . . . . .
H37C H 0.883526 0.561093 0.465607 0.052 Uiso 1 1 calc R U . . .
O38C O 0.91817(9) 0.60973(17) 0.3957(2) 0.0527(9) Uani 1 1 d D U . . .
C39C C 0.9409(5) 0.6297(7) 0.3582(11) 0.065(3) Uani 0.834(14) 1 d D U P A 1
H39A H 0.932175 0.618450 0.300167 0.078 Uiso 0.834(14) 1 calc R U P A 1
H39B H 0.961642 0.605471 0.383464 0.078 Uiso 0.834(14) 1 calc R U P A 1
C40C C 0.9465(3) 0.7047(6) 0.3690(8) 0.075(3) Uani 0.834(14) 1 d D U P A 1
H40A H 0.925457 0.728520 0.349015 0.090 Uiso 0.834(14) 1 calc R U P A 1
H40B H 0.957224 0.715263 0.426987 0.090 Uiso 0.834(14) 1 calc R U P A 1
C41C C 0.9671(2) 0.7280(4) 0.3241(7) 0.091(3) Uani 0.834(14) 1 d D U P A 1
H41C H 0.959316 0.719291 0.267866 0.110 Uiso 0.834(14) 1 calc R U P A 1
C42C C 0.9938(3) 0.7582(6) 0.3533(10) 0.126(5) Uani 0.834(14) 1 d D U P A 1
H42A H 1.002631 0.768012 0.409239 0.151 Uiso 0.834(14) 1 calc R U P A 1
H42B H 1.005215 0.771014 0.319247 0.151 Uiso 0.834(14) 1 calc R U P A 1
C39E C 0.937(2) 0.625(3) 0.345(5) 0.051(8) Uani 0.166(14) 1 d D U P A 2
H39C H 0.925809 0.608195 0.289699 0.062 Uiso 0.166(14) 1 calc R U P A 2
H39D H 0.958773 0.604725 0.367734 0.062 Uiso 0.166(14) 1 calc R U P A 2
C40E C 0.9381(11) 0.701(3) 0.349(3) 0.057(8) Uani 0.166(14) 1 d D U P A 2
H40C H 0.940895 0.718517 0.299415 0.069 Uiso 0.166(14) 1 calc R U P A 2
H40D H 0.917506 0.718688 0.350503 0.069 Uiso 0.166(14) 1 calc R U P A 2
C41E C 0.9650(13) 0.724(3) 0.420(3) 0.101(12) Uani 0.166(14) 1 d D U P A 2
H41E H 0.962688 0.719147 0.470575 0.121 Uiso 0.166(14) 1 calc R U P A 2
C42E C 0.9910(14) 0.749(4) 0.419(5) 0.15(2) Uani 0.166(14) 1 d D U P A 2
H42C H 0.994284 0.754620 0.369482 0.186 Uiso 0.166(14) 1 calc R U P A 2
H42D H 1.007274 0.762651 0.468086 0.186 Uiso 0.166(14) 1 calc R U P A 2
O43C O 0.93959(11) 0.37951(18) 0.3628(3) 0.0632(11) Uani 1 1 d . . . . .
C44C C 0.93930(17) 0.3122(3) 0.3867(4) 0.0649(16) Uani 1 1 d . U . . .
H44A H 0.916794 0.295079 0.367420 0.078 Uiso 1 1 calc R U . . .
H44B H 0.948154 0.309081 0.446258 0.078 Uiso 1 1 calc R U . . .
C45C C 0.95948(17) 0.2705(3) 0.3520(4) 0.0659(16) Uani 1 1 d D U . . .
H45A H 0.982656 0.280805 0.380793 0.079 Uiso 0.672(18) 1 calc R U P B 1
H45B H 0.954037 0.282438 0.294573 0.079 Uiso 0.672(18) 1 calc R U P B 1
H45C H 0.945785 0.255999 0.297039 0.079 Uiso 0.328(18) 1 calc R U P B 2
H45D H 0.977097 0.298806 0.347208 0.079 Uiso 0.328(18) 1 calc R U P B 2
C46C C 0.9539(3) 0.1961(5) 0.3587(6) 0.060(3) Uani 0.672(18) 1 d D U P B 1
H46C H 0.932905 0.180002 0.327743 0.072 Uiso 0.672(18) 1 calc R U P B 1
C47C C 0.9740(4) 0.1519(6) 0.4008(8) 0.072(4) Uani 0.672(18) 1 d D U P B 1
H47A H 0.995400 0.164768 0.433024 0.087 Uiso 0.672(18) 1 calc R U P B 1
H47B H 0.967443 0.106349 0.399744 0.087 Uiso 0.672(18) 1 calc R U P B 1
C46E C 0.9740(5) 0.2099(9) 0.4008(12) 0.067(5) Uani 0.328(18) 1 d D U P B 2
H46E H 0.995226 0.210305 0.440198 0.080 Uiso 0.328(18) 1 calc R U P B 2
C47E C 0.9565(8) 0.1578(16) 0.387(2) 0.092(9) Uani 0.328(18) 1 d D U P B 2
H47C H 0.935322 0.158873 0.346923 0.111 Uiso 0.328(18) 1 calc R U P B 2
H47D H 0.964445 0.117668 0.415996 0.111 Uiso 0.328(18) 1 calc R U P B 2
O49C O 0.82360(10) 0.19171(18) 0.4816(2) 0.0566(9) Uani 1 1 d . . . . .
C51C C 0.8170(3) 0.1982(4) 0.3162(4) 0.095(3) Uani 1 1 d . . . . .
H51A H 0.794366 0.185630 0.305262 0.143 Uiso 1 1 calc R U . . .
H51B H 0.824691 0.175921 0.277336 0.143 Uiso 1 1 calc R U . . .
H51C H 0.818473 0.247036 0.311246 0.143 Uiso 1 1 calc R U . . .
C52C C 0.8828(2) 0.2128(4) 0.4520(6) 0.095(3) Uani 1 1 d . . . . .
H52A H 0.880166 0.261755 0.449712 0.143 Uiso 1 1 calc R U . . .
H52B H 0.894054 0.198950 0.416061 0.143 Uiso 1 1 calc R U . . .
H52C H 0.895456 0.199153 0.507264 0.143 Uiso 1 1 calc R U . . .
C53C C 0.84650(17) 0.0786(3) 0.4302(4) 0.0671(16) Uani 1 1 d . . . . .
C54C C 0.86418(19) 0.0596(3) 0.5190(4) 0.0780(19) Uani 1 1 d . . . . .
H54A H 0.885993 0.078931 0.537961 0.117 Uiso 1 1 calc R U . . .
H54B H 0.865690 0.010550 0.524072 0.117 Uiso 1 1 calc R U . . .
H54C H 0.852125 0.077116 0.551437 0.117 Uiso 1 1 calc R U . . .
C55C C 0.81180(18) 0.0482(3) 0.4015(5) 0.086(2) Uani 1 1 d . . . . .
H55A H 0.799844 0.067356 0.433391 0.129 Uiso 1 1 calc R U . . .
H55B H 0.813213 -0.000644 0.408652 0.129 Uiso 1 1 calc R U . . .
H55C H 0.800487 0.058853 0.344468 0.129 Uiso 1 1 calc R U . . .
C56C C 0.8667(3) 0.0516(4) 0.3819(5) 0.103(3) Uani 1 1 d . . . . .
H56A H 0.856426 0.064533 0.325257 0.154 Uiso 1 1 calc R U . . .
H56B H 0.867935 0.002495 0.386155 0.154 Uiso 1 1 calc R U . . .
H56C H 0.888565 0.070553 0.403707 0.154 Uiso 1 1 calc R U . . .
N1D N 0.75084(10) 0.4794(2) 1.1085(2) 0.0448(9) Uani 1 1 d . . . . .
H1DA H 0.741917 0.502079 1.137625 0.054 Uiso 1 1 calc R U . . .
H1DB H 0.748556 0.435457 1.104172 0.054 Uiso 1 1 calc R U . . .
C2D C 0.76782(11) 0.5115(2) 1.0709(3) 0.0390(10) Uani 1 1 d . . . . .
N3D N 0.77082(9) 0.5783(2) 1.0787(2) 0.0402(8) Uani 1 1 d . . . . .
C4D C 0.78845(12) 0.6139(2) 1.0437(3) 0.0414(10) Uani 1 1 d . . . . .
N5D N 0.80343(9) 0.5831(2) 0.9969(2) 0.0415(8) Uani 1 1 d . . . . .
H5D H 0.814250 0.606164 0.972574 0.050 Uiso 1 1 calc R U . . .
C6D C 0.80057(11) 0.5158(2) 0.9905(3) 0.0383(10) Uani 1 1 d . . . . .
C7D C 0.78283(11) 0.4774(2) 1.0230(3) 0.0387(10) Uani 1 1 d . . . . .
N8D N 0.78473(10) 0.4097(2) 1.0055(2) 0.0429(9) Uani 1 1 d . . . . .
C9D C 0.80349(12) 0.4090(2) 0.9621(3) 0.0442(11) Uani 1 1 d . . . . .
H9D H 0.809268 0.369145 0.941061 0.053 Uiso 1 1 calc R U . . .
N10D N 0.81382(10) 0.47229(19) 0.9507(2) 0.0422(9) Uani 1 1 d . . . . .
O11D O 0.79105(8) 0.67674(17) 1.0518(2) 0.0480(8) Uani 1 1 d . . . . .
C18D C 0.83668(12) 0.4892(3) 0.9116(3) 0.0424(10) Uani 1 1 d . . . . .
H18D H 0.836671 0.538765 0.902428 0.051 Uiso 1 1 calc R U . . .
O19D O 0.82619(8) 0.45438(19) 0.83628(19) 0.0481(8) Uani 1 1 d . . . . .
C20D C 0.85408(11) 0.4352(3) 0.8174(3) 0.0421(10) Uani 1 1 d . . . . .
H20D H 0.853298 0.457370 0.766235 0.051 Uiso 1 1 calc R U . . .
C21D C 0.88398(12) 0.4585(2) 0.8870(3) 0.0392(10) Uani 1 1 d . . . . .
H21D H 0.901842 0.424717 0.899900 0.047 Uiso 1 1 calc R U . . .
C22D C 0.87083(12) 0.4645(3) 0.9551(3) 0.0448(11) Uani 1 1 d . . . . .
H22C H 0.870934 0.420551 0.981210 0.054 Uiso 1 1 calc R U . . .
H22D H 0.883498 0.497255 0.996322 0.054 Uiso 1 1 calc R U . . .
C28D C 0.85216(13) 0.3604(3) 0.8067(3) 0.0490(12) Uani 1 1 d . . . . .
H28C H 0.856546 0.337801 0.859129 0.059 Uiso 1 1 calc R U . . .
H28D H 0.830347 0.347033 0.769686 0.059 Uiso 1 1 calc R U . . .
O29D O 0.87643(8) 0.34203(17) 0.77316(19) 0.0450(8) Uani 1 1 d . . . . .
C30D C 0.88123(12) 0.2758(3) 0.7691(3) 0.0435(10) Uani 1 1 d . . . . .
O31D O 0.86747(9) 0.23466(18) 0.7951(2) 0.0499(8) Uani 1 1 d . . . . .
C32D C 0.90526(12) 0.2591(3) 0.7316(3) 0.0446(11) Uani 1 1 d . . . . .
C33D C 0.92153(12) 0.3100(3) 0.7053(3) 0.0455(11) Uani 1 1 d . . . . .
H33D H 0.917219 0.356141 0.710544 0.055 Uiso 1 1 calc R U . . .
C34D C 0.94403(13) 0.2902(3) 0.6716(3) 0.0492(12) Uani 1 1 d . . . . .
C35D C 0.95056(13) 0.2223(3) 0.6644(3) 0.0508(12) Uani 1 1 d . . . . .
H35D H 0.966096 0.209732 0.641482 0.061 Uiso 1 1 calc R U . . .
C36D C 0.93441(14) 0.1733(3) 0.6907(3) 0.0541(12) Uani 1 1 d . . . . .
C37D C 0.91129(14) 0.1922(3) 0.7242(3) 0.0504(12) Uani 1 1 d . . . . .
H37D H 0.899898 0.158805 0.741597 0.060 Uiso 1 1 calc R U . . .
O38D O 0.93930(11) 0.10566(19) 0.6873(3) 0.0645(10) Uani 1 1 d . . . . .
C39D C 0.96079(17) 0.0842(3) 0.6482(4) 0.0678(16) Uani 1 1 d D U . . .
H39E H 0.983507 0.095497 0.680872 0.081 Uiso 0.33(2) 1 calc R U P C 1
H39F H 0.955066 0.105183 0.594405 0.081 Uiso 0.33(2) 1 calc R U P C 1
H39G H 0.982728 0.102577 0.676610 0.081 Uiso 0.67(2) 1 calc R U P C 2
H39H H 0.953034 0.100617 0.591916 0.081 Uiso 0.67(2) 1 calc R U P C 2
C40D C 0.9559(15) 0.0088(7) 0.641(4) 0.073(8) Uani 0.33(2) 1 d D U P C 1
H40E H 0.963172 -0.010760 0.695882 0.087 Uiso 0.33(2) 1 calc R U P C 1
H40F H 0.932537 -0.000684 0.614841 0.087 Uiso 0.33(2) 1 calc R U P C 1
C41D C 0.9734(10) -0.024(2) 0.595(2) 0.085(9) Uani 0.33(2) 1 d D U P C 1
H41D H 0.995117 -0.036190 0.625973 0.102 Uiso 0.33(2) 1 calc R U P C 1
C42D C 0.9644(12) -0.0399(19) 0.522(2) 0.155(14) Uani 0.33(2) 1 d D U P C 1
H42E H 0.943041 -0.029901 0.487280 0.186 Uiso 0.33(2) 1 calc R U P C 1
H42F H 0.979064 -0.061617 0.502076 0.186 Uiso 0.33(2) 1 calc R U P C 1
C40F C 0.9619(8) 0.0083(4) 0.6493(19) 0.083(6) Uani 0.67(2) 1 d D U P C 2
H40G H 0.971297 -0.007902 0.705622 0.100 Uiso 0.67(2) 1 calc R U P C 2
H40H H 0.939688 -0.009972 0.625083 0.100 Uiso 0.67(2) 1 calc R U P C 2
C41F C 0.9820(6) -0.0155(12) 0.6030(15) 0.109(7) Uani 0.67(2) 1 d D U P C 2
H41F H 0.981512 0.011214 0.558334 0.130 Uiso 0.67(2) 1 calc R U P C 2
C42F C 0.9993(3) -0.0665(6) 0.6163(11) 0.117(6) Uani 0.67(2) 1 d D U P C 2
H42G H 1.000614 -0.095089 0.660241 0.141 Uiso 0.67(2) 1 calc R U P C 2
H42H H 1.011114 -0.076976 0.582655 0.141 Uiso 0.67(2) 1 calc R U P C 2
O43D O 0.96150(9) 0.33322(19) 0.6435(2) 0.0550(9) Uani 1 1 d . . . . .
C44D C 0.95719(13) 0.4032(3) 0.6541(3) 0.0489(12) Uani 1 1 d . . . . .
H44C H 0.961266 0.413005 0.711527 0.059 Uiso 1 1 calc R U . . .
H44D H 0.934747 0.416835 0.621946 0.059 Uiso 1 1 calc R U . . .
C45D C 0.98120(14) 0.4418(3) 0.6262(4) 0.0587(14) Uani 1 1 d . . . . .
H45E H 1.003085 0.422221 0.651555 0.070 Uiso 1 1 calc R U . . .
H45F H 0.974812 0.437537 0.567068 0.070 Uiso 1 1 calc R U . . .
C46D C 0.98202(14) 0.5139(3) 0.6482(4) 0.0597(14) Uani 1 1 d . . . . .
H46D H 0.988239 0.523873 0.703959 0.072 Uiso 1 1 calc R U . . .
C47D C 0.97507(16) 0.5654(4) 0.5989(5) 0.085(2) Uani 1 1 d . . . . .
H47E H 0.968703 0.558358 0.542447 0.102 Uiso 1 1 calc R U . . .
H47F H 0.976396 0.609792 0.619525 0.102 Uiso 1 1 calc R U . . .
O49D O 0.89454(8) 0.52299(16) 0.8729(2) 0.0472(8) Uani 1 1 d . . . . .
C51D C 0.95805(13) 0.4830(3) 0.8803(3) 0.0541(13) Uani 1 1 d . . . . .
H51D H 0.965973 0.489248 0.938829 0.081 Uiso 1 1 calc R U . . .
H51E H 0.975198 0.494757 0.859846 0.081 Uiso 1 1 calc R U . . .
H51F H 0.951792 0.435930 0.867417 0.081 Uiso 1 1 calc R U . . .
C52D C 0.90523(15) 0.5201(3) 0.7221(3) 0.0636(15) Uani 1 1 d . . . . .
H52D H 0.900922 0.471894 0.713501 0.095 Uiso 1 1 calc R U . . .
H52E H 0.920796 0.533918 0.697309 0.095 Uiso 1 1 calc R U . . .
H52F H 0.885007 0.545189 0.697481 0.095 Uiso 1 1 calc R U . . .
C53D C 0.93254(15) 0.6293(3) 0.8535(4) 0.0594(14) Uani 1 1 d . . . . .
C54D C 0.90169(18) 0.6721(3) 0.8131(5) 0.086(2) Uani 1 1 d . . . . .
H54D H 0.897306 0.675388 0.755174 0.129 Uiso 1 1 calc R U . . .
H54E H 0.905002 0.717177 0.836827 0.129 Uiso 1 1 calc R U . . .
H54F H 0.883260 0.650740 0.821877 0.129 Uiso 1 1 calc R U . . .
C55D C 0.9451(2) 0.6419(3) 0.9443(5) 0.085(2) Uani 1 1 d . . . . .
H55D H 0.928483 0.628829 0.966020 0.127 Uiso 1 1 calc R U . . .
H55E H 0.950108 0.689728 0.954789 0.127 Uiso 1 1 calc R U . . .
H55F H 0.964704 0.615273 0.970204 0.127 Uiso 1 1 calc R U . . .
C56D C 0.95815(19) 0.6504(3) 0.8188(5) 0.083(2) Uani 1 1 d . . . . .
H56D H 0.978226 0.625538 0.845928 0.125 Uiso 1 1 calc R U . . .
H56E H 0.962299 0.698729 0.827214 0.125 Uiso 1 1 calc R U . . .
H56F H 0.950321 0.640587 0.760936 0.125 Uiso 1 1 calc R U . . .
O71G O 0.81718(18) 0.7456(4) 0.7209(5) 0.071(3) Uani 0.602(12) 1 d D . P . .
H71G H 0.806424 0.738666 0.750641 0.107 Uiso 0.602(12) 1 calc R U P . .
C72G C 0.8014(3) 0.7960(4) 0.6622(6) 0.065(3) Uani 0.602(12) 1 d D . P . .
H72A H 0.804171 0.785515 0.611246 0.098 Uiso 0.602(12) 1 calc R U P . .
H72B H 0.810911 0.840005 0.681569 0.098 Uiso 0.602(12) 1 calc R U P . .
H72C H 0.778238 0.796814 0.653799 0.098 Uiso 0.602(12) 1 calc R U P . .
O71H O 0.79115(13) -0.0211(2) 0.6794(3) 0.0758(12) Uani 1 1 d D . . . .
H71H H 0.786190 0.005471 0.709831 0.114 Uiso 1 1 calc R U . . .
C72H C 0.79853(17) 0.0161(4) 0.6203(4) 0.0728(18) Uani 1 1 d D . . . .
H72D H 0.778916 0.038447 0.584468 0.109 Uiso 1 1 calc R U . . .
H72E H 0.806753 -0.014379 0.588724 0.109 Uiso 1 1 calc R U . . .
H72F H 0.815022 0.049894 0.646657 0.109 Uiso 1 1 calc R U . . .
O71I O 0.76567(14) 0.8358(3) 0.8587(4) 0.085(2) Uani 0.865(13) 1 d D . P . .
H71I H 0.784455 0.819825 0.872830 0.128 Uiso 0.865(13) 1 calc R U P . .
C72I C 0.7541(3) 0.8469(5) 0.7771(6) 0.114(4) Uani 0.865(13) 1 d D . P . .
H72G H 0.752811 0.804135 0.748819 0.171 Uiso 0.865(13) 1 calc R U P . .
H72H H 0.768647 0.877522 0.763299 0.171 Uiso 0.865(13) 1 calc R U P . .
H72I H 0.732443 0.867005 0.760831 0.171 Uiso 0.865(13) 1 calc R U P . .
O71J O 0.79582(18) -0.1143(3) 1.1574(4) 0.0497(18) Uani 0.740(16) 1 d D . P D 1
H71J H 0.797106 -0.097132 1.115493 0.074 Uiso 0.740(16) 1 calc R U P D 1
C72J C 0.8226(2) -0.0938(4) 1.2249(5) 0.066(3) Uani 0.740(16) 1 d D . P D 1
H72J H 0.842444 -0.113248 1.221724 0.099 Uiso 0.740(16) 1 calc R U P D 1
H72K H 0.819740 -0.109116 1.274279 0.099 Uiso 0.740(16) 1 calc R U P D 1
H72L H 0.824175 -0.044629 1.225457 0.099 Uiso 0.740(16) 1 calc R U P D 1
O71K O 0.81804(17) -0.0591(2) 1.0492(4) 0.1008(19) Uani 1 1 d D . . . .
H71K H 0.814523 -0.017801 1.041149 0.151 Uiso 1 1 calc R U . . .
C72K C 0.8340(2) -0.0829(4) 1.0007(5) 0.087(2) Uani 1 1 d D . . . .
H72M H 0.821942 -0.070257 0.944642 0.130 Uiso 1 1 calc R U . . .
H72N H 0.835679 -0.131945 1.005000 0.130 Uiso 1 1 calc R U . . .
H72O H 0.855769 -0.063332 1.017972 0.130 Uiso 1 1 calc R U . . .
O71L O 0.76777(14) 0.4070(3) 0.4151(3) 0.0556(19) Uani 0.740(14) 1 d D . P . .
H71A H 0.7812(16) 0.412(3) 0.386(4) 0.083 Uiso 0.740(14) 1 d D U P . .
H71B H 0.7478(10) 0.418(3) 0.377(4) 0.083 Uiso 0.740(14) 1 d D U P . .
O81L O 0.8199(2) 0.7491(4) 0.8810(4) 0.0596(19) Uani 0.5 1 d . . P . .
O82L O 0.85562(18) 0.6467(3) 0.9779(5) 0.0537(17) Uani 0.5 1 d . . P . .
O83L O 0.8333(6) 0.6769(12) 0.9138(14) 0.094(6) Uiso 0.25 1 d . . P . .
O84L O 0.8137(5) 0.7421(9) 0.9401(11) 0.075(5) Uiso 0.25 1 d . . P . .
O73J O 0.7816(6) -0.1196(10) 1.1217(15) 0.064(6) Uiso 0.260(16) 1 d . . P D 2

loop_
_atom_site_aniso_label
_atom_site_aniso_U_11
_atom_site_aniso_U_22
_atom_site_aniso_U_33
_atom_site_aniso_U_23
_atom_site_aniso_U_13
_atom_site_aniso_U_12
Si1 0.0525(9) 0.0495(8) 0.0722(10) -0.0039(7) 0.0266(8) 0.0058(7)
Si2 0.0611(9) 0.0548(8) 0.0563(8) -0.0001(7) 0.0250(8) -0.0061(7)
Si3 0.0866(12) 0.0543(8) 0.0631(9) -0.0084(7) 0.0471(9) -0.0069(8)
Si50 0.0431(7) 0.0485(7) 0.0518(7) 0.0047(6) 0.0249(6) 0.0042(6)
N1A 0.066(3) 0.045(2) 0.050(2) 0.0024(17) 0.041(2) 0.004(2)
C2A 0.043(2) 0.042(2) 0.036(2) 0.0006(18) 0.020(2) -0.002(2)
N3A 0.049(2) 0.048(2) 0.0354(18) 0.0010(15) 0.0243(18) 0.0018(18)
C4A 0.045(3) 0.047(3) 0.037(2) 0.0041(19) 0.021(2) 0.003(2)
N5A 0.038(2) 0.047(2) 0.0380(19) 0.0013(16) 0.0208(17) 0.0005(17)
C6A 0.034(2) 0.049(2) 0.034(2) 0.0007(18) 0.0174(19) 0.000(2)
C7A 0.041(2) 0.044(2) 0.034(2) 0.0003(18) 0.020(2) -0.001(2)
N8A 0.044(2) 0.044(2) 0.041(2) 0.0010(16) 0.0251(18) 0.0004(17)
C9A 0.045(3) 0.041(2) 0.045(2) 0.0005(18) 0.028(2) -0.003(2)
N10A 0.038(2) 0.043(2) 0.043(2) -0.0007(16) 0.0234(17) 0.0000(17)
O11A 0.062(2) 0.0470(18) 0.0503(18) 0.0095(15) 0.0358(17) 0.0044(16)
C18A 0.043(3) 0.042(2) 0.050(3) 0.001(2) 0.028(2) 0.000(2)
O19A 0.0397(18) 0.062(2) 0.0470(18) 0.0042(15) 0.0258(16) 0.0041(16)
C20A 0.039(3) 0.064(3) 0.046(3) 0.003(2) 0.028(2) 0.005(2)
C21A 0.043(3) 0.047(3) 0.048(3) 0.000(2) 0.026(2) 0.004(2)
C22A 0.046(3) 0.047(2) 0.044(2) -0.003(2) 0.026(2) 0.001(2)
C28A 0.040(3) 0.070(3) 0.044(3) -0.008(2) 0.024(2) -0.004(2)
O29A 0.0408(19) 0.072(2) 0.053(2) -0.0027(17) 0.0253(17) -0.0061(17)
C30A 0.041(3) 0.070(3) 0.043(3) -0.006(2) 0.018(2) -0.012(3)
O31A 0.049(2) 0.066(2) 0.057(2) -0.0121(18) 0.0290(18) -0.0079(18)
C32A 0.041(3) 0.075(4) 0.042(2) -0.006(2) 0.019(2) -0.006(3)
C33A 0.045(3) 0.067(3) 0.051(3) -0.005(2) 0.024(2) -0.012(2)
C34A 0.046(3) 0.067(3) 0.048(3) -0.009(2) 0.022(2) -0.008(3)
C35A 0.042(3) 0.069(3) 0.044(3) -0.002(2) 0.019(2) -0.006(2)
C36A 0.044(3) 0.068(3) 0.042(2) 0.000(2) 0.022(2) -0.005(2)
C37A 0.043(3) 0.067(3) 0.046(3) -0.006(2) 0.020(2) -0.011(3)
O38A 0.048(2) 0.062(2) 0.054(2) -0.0032(16) 0.0270(17) -0.0062(17)
C39A 0.045(3) 0.064(3) 0.050(3) -0.004(2) 0.023(2) 0.000(2)
C40A 0.043(3) 0.066(3) 0.054(3) 0.000(2) 0.019(2) -0.002(3)
C41A 0.048(3) 0.066(3) 0.049(3) 0.000(2) 0.020(2) -0.001(3)
C42A 0.071(4) 0.081(4) 0.064(4) 0.003(3) 0.032(3) -0.004(3)
O43A 0.051(2) 0.064(2) 0.066(2) -0.0036(18) 0.0339(19) -0.0046(18)
C44A 0.054(3) 0.071(4) 0.057(3) 0.001(3) 0.033(3) -0.002(3)
C45A 0.074(4) 0.075(4) 0.076(4) -0.006(3) 0.047(4) 0.001(3)
C46A 0.110(6) 0.084(5) 0.121(7) 0.010(4) 0.079(6) 0.017(4)
C47A 0.158(11) 0.154(10) 0.159(10) -0.012(8) 0.112(9) 0.030(8)
O49A 0.062(2) 0.0462(19) 0.071(2) 0.0054(17) 0.036(2) 0.0094(17)
C51A 0.057(4) 0.059(4) 0.124(6) -0.008(4) 0.034(4) -0.001(3)
C52A 0.080(4) 0.072(4) 0.067(4) -0.010(3) 0.026(4) 0.021(3)
C53A 0.055(3) 0.051(3) 0.069(3) -0.004(2) 0.028(3) 0.003(3)
C54A 0.061(4) 0.051(3) 0.075(4) -0.005(3) 0.031(3) 0.001(3)
C55A 0.065(4) 0.064(4) 0.089(5) 0.013(3) 0.027(4) 0.006(3)
C56A 0.061(4) 0.061(3) 0.103(5) -0.012(3) 0.038(4) 0.007(3)
N1B 0.065(3) 0.048(2) 0.048(2) 0.0017(18) 0.037(2) 0.006(2)
C2B 0.045(3) 0.051(3) 0.040(2) 0.002(2) 0.020(2) 0.006(2)
N3B 0.061(3) 0.049(2) 0.040(2) -0.0045(17) 0.032(2) -0.0042(19)
C4B 0.069(4) 0.054(3) 0.046(3) -0.005(2) 0.036(3) -0.006(3)
N5B 0.071(3) 0.053(2) 0.044(2) -0.0059(18) 0.036(2) -0.006(2)
C6B 0.058(3) 0.052(3) 0.041(2) -0.001(2) 0.031(2) 0.004(2)
C7B 0.057(3) 0.051(3) 0.037(2) 0.0023(19) 0.026(2) 0.008(2)
N8B 0.088(3) 0.049(2) 0.054(2) 0.0058(18) 0.050(3) 0.012(2)
C9B 0.091(4) 0.046(3) 0.058(3) 0.010(2) 0.054(3) 0.013(3)
N10B 0.084(3) 0.043(2) 0.051(2) 0.0062(17) 0.048(2) 0.007(2)
O11B 0.109(3) 0.057(2) 0.058(2) -0.0207(17) 0.058(2) -0.023(2)
C18B 0.073(4) 0.046(3) 0.047(3) 0.007(2) 0.040(3) 0.007(2)
O19B 0.057(2) 0.063(2) 0.0482(19) 0.0137(16) 0.0345(18) 0.0129(18)
C20B 0.049(3) 0.064(3) 0.040(2) 0.014(2) 0.027(2) 0.010(2)
C21B 0.057(3) 0.048(3) 0.047(3) 0.006(2) 0.033(3) 0.007(2)
C22B 0.066(3) 0.048(3) 0.045(3) 0.002(2) 0.029(3) 0.008(2)
C28B 0.050(3) 0.062(3) 0.039(2) 0.006(2) 0.026(2) 0.006(2)
O29B 0.053(2) 0.060(2) 0.0378(16) 0.0054(14) 0.0263(16) 0.0020(16)
C30B 0.047(3) 0.058(3) 0.036(2) -0.005(2) 0.016(2) 0.000(2)
O31B 0.062(2) 0.058(2) 0.0490(19) -0.0001(16) 0.0315(18) -0.0024(18)
C32B 0.041(3) 0.061(3) 0.035(2) 0.002(2) 0.015(2) 0.001(2)
C33B 0.050(3) 0.059(3) 0.037(2) 0.000(2) 0.021(2) 0.001(2)
C34B 0.044(3) 0.056(3) 0.040(2) 0.007(2) 0.016(2) -0.006(2)
C35B 0.043(3) 0.061(3) 0.038(2) 0.001(2) 0.018(2) 0.000(2)
C36B 0.043(3) 0.061(3) 0.038(2) -0.002(2) 0.014(2) -0.002(2)
C37B 0.041(3) 0.056(3) 0.035(2) 0.001(2) 0.015(2) -0.001(2)
O38B 0.059(2) 0.052(2) 0.057(2) -0.0006(16) 0.0337(18) 0.0026(17)
C39B 0.054(3) 0.059(3) 0.053(3) 0.000(2) 0.020(3) -0.004(3)
C40B 0.058(4) 0.064(4) 0.080(4) -0.008(3) 0.037(3) 0.003(3)
C41B 0.055(3) 0.076(4) 0.069(4) -0.014(3) 0.024(3) 0.000(3)
C42B 0.103(6) 0.075(4) 0.075(4) 0.002(3) 0.037(4) 0.002(4)
O43B 0.069(3) 0.060(2) 0.071(2) 0.0090(19) 0.021(2) -0.007(2)
C44B 0.087(5) 0.090(5) 0.075(4) -0.004(3) 0.042(4) -0.010(4)
C45B 0.126(7) 0.088(5) 0.107(6) 0.013(4) 0.059(5) -0.008(5)
C46B 0.132(8) 0.214(13) 0.126(8) 0.073(8) 0.069(7) 0.028(7)
C47B 0.213(13) 0.256(18) 0.226(15) 0.171(14) 0.150(13) 0.090(12)
O49B 0.084(3) 0.0467(19) 0.066(2) 0.0070(16) 0.049(2) 0.0098(19)
C51B 0.080(5) 0.057(4) 0.103(5) 0.011(3) 0.041(4) -0.005(3)
C52B 0.102(5) 0.080(4) 0.067(4) 0.003(3) 0.050(4) -0.019(4)
C53B 0.081(5) 0.062(4) 0.106(6) -0.023(4) 0.014(4) -0.001(4)
C54B 0.059(4) 0.071(5) 0.119(6) -0.020(4) 0.001(4) 0.004(3)
C55B 0.161(10) 0.130(9) 0.094(6) -0.054(6) -0.017(7) 0.031(8)
C56B 0.063(5) 0.075(6) 0.318(19) 0.007(8) 0.007(8) -0.026(4)
N1C 0.050(2) 0.044(2) 0.047(2) 0.0074(16) 0.0297(19) 0.0061(18)
C2C 0.038(2) 0.048(2) 0.038(2) 0.0002(18) 0.020(2) -0.003(2)
N3C 0.041(2) 0.043(2) 0.0389(19) 0.0009(15) 0.0241(17) -0.0013(16)
C4C 0.037(2) 0.045(2) 0.038(2) -0.0054(18) 0.019(2) -0.0073(19)
N5C 0.043(2) 0.046(2) 0.0389(19) -0.0005(16) 0.0224(17) -0.0023(17)
C6C 0.039(2) 0.047(3) 0.038(2) -0.0002(18) 0.022(2) -0.005(2)
C7C 0.044(3) 0.040(2) 0.040(2) 0.0001(18) 0.021(2) -0.002(2)
N8C 0.053(2) 0.048(2) 0.045(2) 0.0062(17) 0.028(2) 0.0046(19)
C9C 0.052(3) 0.047(3) 0.046(3) 0.006(2) 0.026(2) 0.001(2)
N10C 0.048(2) 0.047(2) 0.041(2) 0.0050(16) 0.0262(19) -0.0021(18)
O11C 0.0493(19) 0.0376(16) 0.0449(17) 0.0017(13) 0.0273(15) -0.0003(14)
C18C 0.049(3) 0.049(3) 0.044(2) -0.003(2) 0.029(2) -0.009(2)
O19C 0.0483(19) 0.0583(19) 0.0378(16) -0.0030(14) 0.0253(15) -0.0117(16)
C20C 0.044(3) 0.052(3) 0.039(2) -0.0023(19) 0.027(2) -0.007(2)
C21C 0.055(3) 0.053(3) 0.041(2) -0.004(2) 0.027(2) -0.010(2)
C22C 0.049(3) 0.060(3) 0.043(2) -0.003(2) 0.024(2) -0.013(2)
C28C 0.045(3) 0.052(3) 0.047(3) -0.003(2) 0.032(2) -0.004(2)
O29C 0.0442(18) 0.0446(17) 0.0436(17) 0.0004(13) 0.0269(15) 0.0014(14)
C30C 0.037(2) 0.045(2) 0.035(2) -0.0017(18) 0.0141(19) 0.000(2)
O31C 0.051(2) 0.0465(18) 0.0508(19) 0.0007(14) 0.0291(17) 0.0057(15)
C32C 0.035(2) 0.052(3) 0.035(2) 0.0014(19) 0.0172(19) 0.001(2)
C33C 0.045(3) 0.047(3) 0.045(2) 0.000(2) 0.025(2) 0.002(2)
C34C 0.051(3) 0.052(3) 0.046(3) 0.001(2) 0.028(2) 0.001(2)
C35C 0.051(3) 0.057(3) 0.050(3) 0.002(2) 0.031(3) -0.002(2)
C36C 0.044(3) 0.047(3) 0.046(3) 0.004(2) 0.020(2) 0.000(2)
C37C 0.040(2) 0.050(3) 0.043(2) 0.001(2) 0.018(2) 0.004(2)
O38C 0.054(2) 0.0484(19) 0.063(2) 0.0062(15) 0.0304(19) -0.0034(16)
C39C 0.060(7) 0.062(5) 0.082(8) 0.019(4) 0.038(7) -0.003(4)
C40C 0.056(6) 0.058(5) 0.103(8) 0.024(5) 0.020(6) -0.004(4)
C41C 0.072(5) 0.069(5) 0.138(8) 0.045(5) 0.043(5) -0.003(4)
C42C 0.079(6) 0.116(9) 0.175(12) 0.047(8) 0.037(7) -0.019(6)
C39E 0.042(16) 0.053(14) 0.062(15) 0.020(11) 0.023(13) 0.010(11)
C40E 0.062(16) 0.053(13) 0.074(16) 0.016(10) 0.047(13) 0.004(11)
C41E 0.100(19) 0.081(19) 0.107(18) 0.009(15) 0.018(17) -0.008(15)
C42E 0.12(2) 0.18(5) 0.15(4) 0.03(3) 0.03(2) -0.04(2)
O43C 0.080(3) 0.051(2) 0.088(3) -0.0006(18) 0.066(2) 0.0006(19)
C44C 0.084(4) 0.057(3) 0.075(4) 0.011(3) 0.055(4) 0.018(3)
C45C 0.080(4) 0.064(3) 0.075(4) -0.001(3) 0.054(3) 0.007(3)
C46C 0.077(7) 0.061(5) 0.060(6) 0.000(4) 0.046(5) 0.015(4)
C47C 0.095(9) 0.066(6) 0.062(6) -0.005(4) 0.036(7) 0.020(6)
C46E 0.065(11) 0.068(9) 0.073(11) -0.003(7) 0.031(9) 0.005(7)
C47E 0.095(19) 0.080(12) 0.095(19) 0.004(12) 0.026(18) -0.014(12)
O49C 0.076(3) 0.050(2) 0.058(2) -0.0089(16) 0.041(2) -0.0135(18)
C51C 0.145(8) 0.090(5) 0.067(4) -0.014(4) 0.057(5) 0.002(5)
C52C 0.114(6) 0.078(5) 0.134(7) -0.033(4) 0.092(6) -0.038(4)
C53C 0.074(4) 0.060(3) 0.069(4) -0.009(3) 0.027(3) -0.005(3)
C54C 0.091(5) 0.061(4) 0.075(4) -0.003(3) 0.020(4) -0.004(3)
C55C 0.079(5) 0.057(4) 0.093(5) 0.000(3) -0.005(4) -0.011(3)
C56C 0.146(8) 0.082(5) 0.102(6) -0.019(4) 0.069(6) 0.014(5)
N1D 0.053(2) 0.042(2) 0.053(2) -0.0031(16) 0.034(2) -0.0002(18)
C2D 0.034(2) 0.050(3) 0.036(2) -0.0034(19) 0.017(2) 0.006(2)
N3D 0.037(2) 0.045(2) 0.042(2) -0.0031(16) 0.0180(18) 0.0014(17)
C4D 0.040(3) 0.042(2) 0.046(3) 0.0005(19) 0.019(2) -0.001(2)
N5D 0.041(2) 0.045(2) 0.045(2) -0.0008(16) 0.0229(18) 0.0006(18)
C6D 0.038(2) 0.045(2) 0.038(2) -0.0034(18) 0.022(2) 0.004(2)
C7D 0.034(2) 0.045(2) 0.041(2) -0.0009(18) 0.018(2) 0.0039(19)
N8D 0.047(2) 0.044(2) 0.047(2) 0.0000(16) 0.0276(19) 0.0043(18)
C9D 0.047(3) 0.046(2) 0.048(3) -0.002(2) 0.028(2) 0.005(2)
N10D 0.046(2) 0.041(2) 0.050(2) 0.0005(16) 0.0296(19) 0.0068(17)
O11D 0.051(2) 0.0435(18) 0.061(2) -0.0070(15) 0.0330(18) -0.0044(15)
C18D 0.044(3) 0.052(3) 0.041(2) -0.0011(19) 0.027(2) 0.004(2)
O19D 0.0357(17) 0.072(2) 0.0396(17) -0.0065(15) 0.0174(14) 0.0080(16)
C20D 0.039(2) 0.055(3) 0.040(2) 0.000(2) 0.023(2) 0.004(2)
C21D 0.042(2) 0.044(2) 0.037(2) -0.0008(18) 0.021(2) 0.001(2)
C22D 0.040(3) 0.062(3) 0.037(2) -0.008(2) 0.019(2) -0.002(2)
C28D 0.046(3) 0.063(3) 0.049(3) -0.010(2) 0.031(2) -0.009(2)
O29D 0.0483(19) 0.0521(19) 0.0452(17) -0.0059(14) 0.0297(16) -0.0018(15)
C30D 0.046(3) 0.051(3) 0.038(2) -0.001(2) 0.021(2) 0.000(2)
O31D 0.057(2) 0.054(2) 0.0448(18) 0.0046(15) 0.0255(17) -0.0020(17)
C32D 0.046(3) 0.053(3) 0.040(2) -0.002(2) 0.022(2) 0.001(2)
C33D 0.045(3) 0.054(3) 0.042(2) -0.006(2) 0.021(2) -0.001(2)
C34D 0.042(3) 0.060(3) 0.051(3) -0.003(2) 0.023(2) -0.004(2)
C35D 0.046(3) 0.059(3) 0.056(3) -0.010(2) 0.028(2) -0.002(2)
C36D 0.055(3) 0.054(3) 0.056(3) -0.010(2) 0.024(3) 0.002(3)
C37D 0.056(3) 0.048(3) 0.055(3) -0.004(2) 0.029(3) 0.001(2)
O38D 0.074(3) 0.052(2) 0.081(3) -0.0124(18) 0.045(2) 0.0022(19)
C39D 0.074(4) 0.058(3) 0.088(4) -0.014(3) 0.049(4) 0.003(3)
C40D 0.063(14) 0.057(9) 0.103(15) -0.013(9) 0.036(12) 0.007(8)
C41D 0.080(16) 0.060(13) 0.133(15) -0.035(11) 0.059(13) -0.012(11)
C42D 0.21(3) 0.14(3) 0.147(16) -0.066(15) 0.101(16) -0.05(2)
C40F 0.101(15) 0.058(6) 0.121(12) -0.004(6) 0.077(12) 0.009(5)
C41F 0.142(15) 0.061(8) 0.171(12) -0.010(8) 0.115(11) 0.006(10)
C42F 0.100(9) 0.069(7) 0.204(15) -0.049(8) 0.079(10) -0.001(6)
O43D 0.056(2) 0.059(2) 0.063(2) -0.0069(17) 0.0366(19) -0.0047(17)
C44D 0.046(3) 0.060(3) 0.047(3) -0.003(2) 0.024(2) -0.002(2)
C45D 0.048(3) 0.074(4) 0.059(3) -0.006(3) 0.025(3) -0.010(3)
C46D 0.051(3) 0.064(3) 0.071(4) -0.002(3) 0.030(3) -0.008(3)
C47D 0.051(4) 0.087(5) 0.103(6) 0.023(4) 0.010(4) -0.005(3)
O49D 0.0482(19) 0.0451(18) 0.059(2) -0.0022(15) 0.0326(17) 0.0023(15)
C51D 0.049(3) 0.060(3) 0.062(3) 0.009(2) 0.030(3) 0.011(3)
C52D 0.058(3) 0.084(4) 0.057(3) 0.002(3) 0.030(3) 0.005(3)
C53D 0.058(3) 0.050(3) 0.072(4) 0.005(3) 0.026(3) -0.003(3)
C54D 0.077(5) 0.050(3) 0.134(7) 0.018(4) 0.041(5) 0.014(3)
C55D 0.106(6) 0.054(4) 0.090(5) -0.014(3) 0.030(5) -0.016(4)
C56D 0.084(5) 0.058(4) 0.126(6) 0.017(4) 0.061(5) -0.005(3)
O71G 0.070(5) 0.070(5) 0.077(5) -0.003(4) 0.031(4) -0.007(4)
C72G 0.083(8) 0.039(5) 0.075(7) 0.005(4) 0.030(6) 0.000(5)
O71H 0.089(3) 0.067(3) 0.092(3) -0.015(2) 0.057(3) -0.001(2)
C72H 0.067(4) 0.095(5) 0.068(4) -0.010(3) 0.038(3) 0.014(4)
O71I 0.077(4) 0.092(4) 0.108(5) 0.049(3) 0.060(4) 0.016(3)
C72I 0.173(12) 0.078(6) 0.086(7) 0.003(5) 0.042(7) 0.009(7)
O71J 0.055(4) 0.053(3) 0.052(4) -0.006(2) 0.032(3) -0.011(3)
C72J 0.053(5) 0.065(5) 0.077(6) 0.003(4) 0.018(4) -0.003(4)
O71K 0.164(5) 0.060(3) 0.133(4) 0.025(3) 0.119(4) 0.029(3)
C72K 0.125(7) 0.065(4) 0.098(5) 0.019(3) 0.073(5) 0.027(4)
O71L 0.065(4) 0.054(3) 0.056(3) 0.010(2) 0.032(3) 0.001(2)
O81L 0.079(5) 0.060(4) 0.052(4) -0.009(3) 0.038(4) -0.020(4)
O82L 0.056(4) 0.047(4) 0.070(5) -0.005(3) 0.038(4) -0.003(3)

loop_
_atom_type_symbol
_atom_type_description
_atom_type_scat_dispersion_real
_atom_type_scat_dispersion_imag
_atom_type_scat_source
C C 0.0181 0.0091 'International Tables Vol C Tables 4.2.6.8 and 6.1.1.4'
H H 0.0000 0.0000 'International Tables Vol C Tables 4.2.6.8 and 6.1.1.4'
N N 0.0311 0.0180 'International Tables Vol C Tables 4.2.6.8 and 6.1.1.4'
O O 0.0492 0.0322 'International Tables Vol C Tables 4.2.6.8 and 6.1.1.4'
Si Si 0.2541 0.3302 'International Tables Vol C Tables 4.2.6.8 and 6.1.1.4'

loop_
_geom_angle_atom_site_label_1
_geom_angle_atom_site_label_2
_geom_angle_atom_site_label_3
_geom_angle
_geom_angle_site_symmetry_1
_geom_angle_site_symmetry_3
_geom_angle_publ_flag
O49A Si1 C51A 105.2(3) . . ?
O49A Si1 C52A 110.4(2) . . ?
O49A Si1 C53A 106.5(2) . . ?
C51A Si1 C52A 111.4(4) . . ?
C51A Si1 C53A 111.9(3) . . ?
C52A Si1 C53A 111.2(3) . . ?
O49B Si2 C51B 104.7(3) . . ?
O49B Si2 C52B 108.9(3) . . ?
O49B Si2 C53B 108.9(3) . . ?
C51B Si2 C52B 111.7(4) . . ?
C51B Si2 C53B 111.6(3) . . ?
C53B Si2 C52B 110.7(4) . . ?
O49C Si3 C51C 109.5(3) . . ?
O49C Si3 C52C 110.0(3) . . ?
O49C Si3 C53C 103.1(2) . . ?
C51C Si3 C52C 110.9(4) . . ?
C51C Si3 C53C 112.8(3) . . ?
C52C Si3 C53C 110.3(4) . . ?
O49D Si50 C51D 109.6(2) . . ?
O49D Si50 C52D 109.7(2) . . ?
O49D Si50 C53D 104.5(2) . . ?
C51D Si50 C52D 109.1(3) . . ?
C51D Si50 C53D 112.0(3) . . ?
C52D Si50 C53D 111.9(3) . . ?
H1AA N1A H1AB 120.0 . . ?
C2A N1A H1AA 120.0 . . ?
C2A N1A H1AB 120.0 . . ?
N1A C2A N3A 120.4(4) . . ?
N1A C2A C7A 126.2(4) . . ?
N3A C2A C7A 113.4(4) . . ?
C2A N3A H3A 117.0 . . ?
C2A N3A C4A 126.0(4) . . ?
C4A N3A H3A 117.0 . . ?
N5A C4A N3A 120.6(4) . . ?
O11A C4A N3A 117.6(4) . . ?
O11A C4A N5A 121.8(4) . . ?
C6A N5A C4A 113.2(4) . . ?
N5A C6A C7A 129.4(4) . . ?
N5A C6A N10A 125.5(4) . . ?
N10A C6A C7A 105.1(4) . . ?
C6A C7A C2A 117.2(4) . . ?
C6A C7A N8A 111.2(4) . . ?
N8A C7A C2A 131.5(4) . . ?
C9A N8A C7A 103.9(4) . . ?
N8A C9A H9A 123.2 . . ?
N8A C9A N10A 113.6(4) . . ?
N10A C9A H9A 123.2 . . ?
C6A N10A C18A 123.2(4) . . ?
C9A N10A C6A 106.2(4) . . ?
C9A N10A C18A 129.3(4) . . ?
N10A C18A H18A 108.7 . . ?
N10A C18A C22A 115.2(4) . . ?
O19A C18A N10A 108.2(4) . . ?
O19A C18A H18A 108.7 . . ?
O19A C18A C22A 107.2(4) . . ?
C22A C18A H18A 108.7 . . ?
C18A O19A C20A 110.0(3) . . ?
O19A C20A H20A 110.2 . . ?
O19A C20A C21A 104.0(4) . . ?
O19A C20A C28A 108.3(4) . . ?
C21A C20A H20A 110.2 . . ?
C28A C20A H20A 110.2 . . ?
C28A C20A C21A 113.8(4) . . ?
C20A C21A H21A 111.9 . . ?
C22A C21A C20A 102.9(4) . . ?
C22A C21A H21A 111.9 . . ?
O49A C21A C20A 107.9(4) . . ?
O49A C21A H21A 111.9 . . ?
O49A C21A C22A 110.0(4) . . ?
C18A C22A H22E 111.2 . . ?
C18A C22A H22F 111.2 . . ?
C21A C22A C18A 102.6(4) . . ?
C21A C22A H22E 111.2 . . ?
C21A C22A H22F 111.2 . . ?
H22E C22A H22F 109.2 . . ?
C20A C28A H28E 110.7 . . ?
C20A C28A H28F 110.7 . . ?
H28E C28A H28F 108.8 . . ?
O29A C28A C20A 105.4(4) . . ?
O29A C28A H28E 110.7 . . ?
O29A C28A H28F 110.7 . . ?
C30A O29A C28A 115.6(4) . . ?
O29A C30A C32A 110.1(5) . . ?
O31A C30A O29A 124.0(4) . . ?
O31A C30A C32A 125.9(5) . . ?
C33A C32A C30A 122.4(5) . . ?
C33A C32A C37A 121.8(5) . . ?
C37A C32A C30A 115.8(5) . . ?
C32A C33A H33A 120.3 . . ?
C32A C33A C34A 119.4(5) . . ?
C34A C33A H33A 120.3 . . ?
C35A C34A C33A 120.2(5) . . ?
O43A C34A C33A 115.1(5) . . ?
O43A C34A C35A 124.7(5) . . ?
C34A C35A H35A 120.0 . . ?
C34A C35A C36A 119.9(5) . . ?
C36A C35A H35A 120.0 . . ?
C37A C36A C35A 121.3(5) . . ?
O38A C36A C35A 115.4(4) . . ?
O38A C36A C37A 123.3(5) . . ?
C32A C37A H37A 121.3 . . ?
C36A C37A C32A 117.3(5) . . ?
C36A C37A H37A 121.3 . . ?
C36A O38A C39A 117.1(4) . . ?
O38A C39A H39I 109.9 . . ?
O38A C39A H39J 109.9 . . ?
O38A C39A C40A 108.9(4) . . ?
H39I C39A H39J 108.3 . . ?
C40A C39A H39I 109.9 . . ?
C40A C39A H39J 109.9 . . ?
C39A C40A H40I 109.1 . . ?
C39A C40A H40J 109.1 . . ?
H40I C40A H40J 107.9 . . ?
C41A C40A C39A 112.3(4) . . ?
C41A C40A H40I 109.1 . . ?
C41A C40A H40J 109.1 . . ?
C40A C41A H41A 116.6 . . ?
C42A C41A C40A 126.8(5) . . ?
C42A C41A H41A 116.6 . . ?
C41A C42A H42I 120.0 . . ?
C41A C42A H42J 120.0 . . ?
H42I C42A H42J 120.0 . . ?
C34A O43A C44A 118.1(4) . . ?
O43A C44A H44E 110.2 . . ?
O43A C44A H44F 110.2 . . ?
O43A C44A C45A 107.7(5) . . ?
H44E C44A H44F 108.5 . . ?
C45A C44A H44E 110.2 . . ?
C45A C44A H44F 110.2 . . ?
C44A C45A H45G 109.5 . . ?
C44A C45A H45H 109.5 . . ?
C44A C45A C46A 110.8(5) . . ?
H45G C45A H45H 108.1 . . ?
C46A C45A H45G 109.5 . . ?
C46A C45A H45H 109.5 . . ?
C45A C46A H46A 117.8 . . ?
C47A C46A C45A 124.5(10) . . ?
C47A C46A H46A 117.8 . . ?
C46A C47A H47G 120.0 . . ?
C46A C47A H47H 120.0 . . ?
H47G C47A H47H 120.0 . . ?
C21A O49A Si1 125.3(3) . . ?
Si1 C51A H51G 109.5 . . ?
Si1 C51A H51H 109.5 . . ?
Si1 C51A H51I 109.5 . . ?
H51G C51A H51H 109.5 . . ?
H51G C51A H51I 109.5 . . ?
H51H C51A H51I 109.5 . . ?
Si1 C52A H52G 109.5 . . ?
Si1 C52A H52H 109.5 . . ?
Si1 C52A H52I 109.5 . . ?
H52G C52A H52H 109.5 . . ?
H52G C52A H52I 109.5 . . ?
H52H C52A H52I 109.5 . . ?
C54A C53A Si1 109.3(4) . . ?
C54A C53A C56A 108.2(5) . . ?
C55A C53A Si1 109.7(4) . . ?
C55A C53A C54A 109.5(5) . . ?
C55A C53A C56A 108.7(5) . . ?
C56A C53A Si1 111.4(4) . . ?
C53A C54A H54G 109.5 . . ?
C53A C54A H54H 109.5 . . ?
C53A C54A H54I 109.5 . . ?
H54G C54A H54H 109.5 . . ?
H54G C54A H54I 109.5 . . ?
H54H C54A H54I 109.5 . . ?
C53A C55A H55G 109.5 . . ?
C53A C55A H55H 109.5 . . ?
C53A C55A H55I 109.5 . . ?
H55G C55A H55H 109.5 . . ?
H55G C55A H55I 109.5 . . ?
H55H C55A H55I 109.5 . . ?
C53A C56A H56G 109.5 . . ?
C53A C56A H56H 109.5 . . ?
C53A C56A H56I 109.5 . . ?
H56G C56A H56H 109.5 . . ?
H56G C56A H56I 109.5 . . ?
H56H C56A H56I 109.5 . . ?
H1BA N1B H1BB 120.0 . . ?
C2B N1B H1BA 120.0 . . ?
C2B N1B H1BB 120.0 . . ?
N1B C2B N3B 119.4(4) . . ?
N1B C2B C7B 126.4(5) . . ?
N3B C2B C7B 114.2(4) . . ?
C2B N3B H3B 117.2 . . ?
C2B N3B C4B 125.6(4) . . ?
C4B N3B H3B 117.2 . . ?
N5B C4B N3B 120.8(4) . . ?
O11B C4B N3B 116.5(4) . . ?
O11B C4B N5B 122.7(5) . . ?
C6B N5B C4B 112.7(4) . . ?
N5B C6B C7B 129.3(4) . . ?
N5B C6B N10B 125.5(4) . . ?
C7B C6B N10B 105.1(4) . . ?
C2B C7B N8B 130.8(5) . . ?
C6B C7B C2B 117.2(4) . . ?
C6B C7B N8B 111.6(4) . . ?
C9B N8B C7B 103.0(4) . . ?
N8B C9B H9B 123.0 . . ?
N8B C9B N10B 114.0(4) . . ?
N10B C9B H9B 123.0 . . ?
C6B N10B C9B 106.3(4) . . ?
C6B N10B C18B 125.9(4) . . ?
C9B N10B C18B 127.8(4) . . ?
N10B C18B H18B 109.3 . . ?
N10B C18B C22B 113.3(4) . . ?
O19B C18B N10B 108.2(4) . . ?
O19B C18B H18B 109.3 . . ?
O19B C18B C22B 107.5(4) . . ?
C22B C18B H18B 109.3 . . ?
C18B O19B C20B 109.9(4) . . ?
O19B C20B H20B 109.8 . . ?
O19B C20B C21B 105.7(4) . . ?
O19B C20B C28B 107.0(4) . . ?
C21B C20B H20B 109.8 . . ?
C28B C20B H20B 109.8 . . ?
C28B C20B C21B 114.7(4) . . ?
C20B C21B H21B 111.5 . . ?
C22B C21B C20B 102.5(4) . . ?
C22B C21B H21B 111.5 . . ?
O49B C21B C20B 110.0(4) . . ?
O49B C21B H21B 111.5 . . ?
O49B C21B C22B 109.4(4) . . ?
C18B C22B C21B 101.8(4) . . ?
C18B C22B H22G 111.4 . . ?
C18B C22B H22H 111.4 . . ?
C21B C22B H22G 111.4 . . ?
C21B C22B H22H 111.4 . . ?
H22G C22B H22H 109.3 . . ?
C20B C28B H28G 110.2 . . ?
C20B C28B H28H 110.2 . . ?
H28G C28B H28H 108.5 . . ?
O29B C28B C20B 107.6(4) . . ?
O29B C28B H28G 110.2 . . ?
O29B C28B H28H 110.2 . . ?
C30B O29B C28B 114.5(4) . . ?
O29B C30B C32B 112.2(4) . . ?
O31B C30B O29B 123.7(4) . . ?
O31B C30B C32B 124.1(5) . . ?
C33B C32B C30B 121.4(4) . . ?
C33B C32B C37B 123.0(4) . . ?
C37B C32B C30B 115.6(4) . . ?
C32B C33B H33B 121.0 . . ?
C32B C33B C34B 118.1(5) . . ?
C34B C33B H33B 121.0 . . ?
C35B C34B C33B 119.9(5) . . ?
O43B C34B C33B 123.8(5) . . ?
O43B C34B C35B 116.3(4) . . ?
C34B C35B H35B 119.8 . . ?
C36B C35B C34B 120.4(4) . . ?
C36B C35B H35B 119.8 . . ?
C35B C36B C37B 121.1(5) . . ?
O38B C36B C35B 115.3(4) . . ?
O38B C36B C37B 123.6(5) . . ?
C32B C37B C36B 117.5(5) . . ?
C32B C37B H37B 121.2 . . ?
C36B C37B H37B 121.2 . . ?
C36B O38B C39B 118.7(4) . . ?
O38B C39B H39K 110.4 . . ?
O38B C39B H39L 110.4 . . ?
O38B C39B C40B 106.7(4) . . ?
H39K C39B H39L 108.6 . . ?
C40B C39B H39K 110.4 . . ?
C40B C39B H39L 110.4 . . ?
C39B C40B H40K 108.3 . . ?
C39B C40B H40L 108.3 . . ?
H40K C40B H40L 107.4 . . ?
C41B C40B C39B 115.9(5) . . ?
C41B C40B H40K 108.3 . . ?
C41B C40B H40L 108.3 . . ?
C40B C41B H41B 116.9 . . ?
C42B C41B C40B 126.2(6) . . ?
C42B C41B H41B 116.9 . . ?
C41B C42B H42K 120.0 . . ?
C41B C42B H42L 120.0 . . ?
H42K C42B H42L 120.0 . . ?
C44B O43B C34B 121.9(5) . . ?
O43B C44B H44G 109.9 . . ?
O43B C44B H44H 109.9 . . ?
O43B C44B C45B 108.7(6) . . ?
H44G C44B H44H 108.3 . . ?
C45B C44B H44G 109.9 . . ?
C45B C44B H44H 109.9 . . ?
C44B C45B H45I 109.0 . . ?
C44B C45B H45J 109.0 . . ?
H45I C45B H45J 107.8 . . ?
C46B C45B C44B 113.0(8) . . ?
C46B C45B H45I 109.0 . . ?
C46B C45B H45J 109.0 . . ?
C45B C46B H46B 108.7 . . ?
C47B C46B C45B 142.5(13) . . ?
C47B C46B H46B 108.7 . . ?
C46B C47B H47I 120.0 . . ?
C46B C47B H47J 120.0 . . ?
H47I C47B H47J 120.0 . . ?
C21B O49B Si2 125.8(3) . . ?
Si2 C51B H51J 109.5 . . ?
Si2 C51B H51K 109.5 . . ?
Si2 C51B H51L 109.5 . . ?
H51J C51B H51K 109.5 . . ?
H51J C51B H51L 109.5 . . ?
H51K C51B H51L 109.5 . . ?
Si2 C52B H52J 109.5 . . ?
Si2 C52B H52K 109.5 . . ?
Si2 C52B H52L 109.5 . . ?
H52J C52B H52K 109.5 . . ?
H52J C52B H52L 109.5 . . ?
H52K C52B H52L 109.5 . . ?
C54B C53B Si2 112.1(5) . . ?
C54B C53B C55B 107.5(8) . . ?
C55B C53B Si2 108.0(7) . . ?
C56B C53B Si2 108.0(7) . . ?
C56B C53B C54B 109.8(8) . . ?
C56B C53B C55B 111.4(9) . . ?
C53B C54B H54J 109.5 . . ?
C53B C54B H54K 109.5 . . ?
C53B C54B H54L 109.5 . . ?
H54J C54B H54K 109.5 . . ?
H54J C54B H54L 109.5 . . ?
H54K C54B H54L 109.5 . . ?
C53B C55B H55J 109.5 . . ?
C53B C55B H55K 109.5 . . ?
C53B C55B H55L 109.5 . . ?
H55J C55B H55K 109.5 . . ?
H55J C55B H55L 109.5 . . ?
H55K C55B H55L 109.5 . . ?
C53B C56B H56J 109.5 . . ?
C53B C56B H56K 109.5 . . ?
C53B C56B H56L 109.5 . . ?
H56J C56B H56K 109.5 . . ?
H56J C56B H56L 109.5 . . ?
H56K C56B H56L 109.5 . . ?
H1CA N1C H1CB 120.0 . . ?
C2C N1C H1CA 120.0 . . ?
C2C N1C H1CB 120.0 . . ?
N1C C2C N3C 119.7(4) . . ?
N1C C2C C7C 125.3(4) . . ?
N3C C2C C7C 115.0(4) . . ?
C2C N3C H3C 117.2 . . ?
C2C N3C C4C 125.6(4) . . ?
C4C N3C H3C 117.2 . . ?
N5C C4C N3C 119.9(4) . . ?
O11C C4C N3C 117.7(4) . . ?
O11C C4C N5C 122.4(4) . . ?
C6C N5C C4C 113.6(4) . . ?
N5C C6C C7C 129.2(4) . . ?
N5C C6C N10C 126.3(4) . . ?
N10C C6C C7C 104.5(4) . . ?
C6C C7C C2C 116.6(4) . . ?
C6C C7C N8C 111.4(4) . . ?
N8C C7C C2C 132.0(4) . . ?
C9C N8C C7C 103.9(4) . . ?
N8C C9C H9C 123.4 . . ?
N8C C9C N10C 113.1(4) . . ?
N10C C9C H9C 123.4 . . ?
C6C N10C C18C 126.8(4) . . ?
C9C N10C C6C 107.1(4) . . ?
C9C N10C C18C 126.0(4) . . ?
N10C C18C H18C 110.4 . . ?
N10C C18C C22C 115.1(4) . . ?
O19C C18C N10C 106.3(4) . . ?
O19C C18C H18C 110.4 . . ?
O19C C18C C22C 104.0(4) . . ?
C22C C18C H18C 110.4 . . ?
C18C O19C C20C 108.8(3) . . ?
O19C C20C H20C 109.5 . . ?
O19C C20C C21C 106.1(3) . . ?
O19C C20C C28C 105.4(3) . . ?
C21C C20C H20C 109.5 . . ?
C28C C20C H20C 109.5 . . ?
C28C C20C C21C 116.5(4) . . ?
C20C C21C H21C 111.7 . . ?
C20C C21C C22C 102.4(4) . . ?
C22C C21C H21C 111.7 . . ?
O49C C21C C20C 110.0(4) . . ?
O49C C21C H21C 111.7 . . ?
O49C C21C C22C 109.0(4) . . ?
C18C C22C C21C 100.4(4) . . ?
C18C C22C H22A 111.7 . . ?
C18C C22C H22B 111.7 . . ?
C21C C22C H22A 111.7 . . ?
C21C C22C H22B 111.7 . . ?
H22A C22C H22B 109.5 . . ?
C20C C28C H28A 110.4 . . ?
C20C C28C H28B 110.4 . . ?
H28A C28C H28B 108.6 . . ?
O29C C28C C20C 106.8(3) . . ?
O29C C28C H28A 110.4 . . ?
O29C C28C H28B 110.4 . . ?
C30C O29C C28C 114.0(3) . . ?
O29C C30C C32C 114.0(4) . . ?
O31C C30C O29C 122.4(4) . . ?
O31C C30C C32C 123.6(4) . . ?
C33C C32C C30C 121.7(4) . . ?
C37C C32C C30C 117.3(4) . . ?
C37C C32C C33C 121.1(4) . . ?
C32C C33C H33C 120.9 . . ?
C34C C33C C32C 118.1(4) . . ?
C34C C33C H33C 120.9 . . ?
C33C C34C C35C 121.2(4) . . ?
O43C C34C C33C 123.9(4) . . ?
O43C C34C C35C 114.9(4) . . ?
C34C C35C H35C 120.2 . . ?
C36C C35C C34C 119.6(4) . . ?
C36C C35C H35C 120.2 . . ?
C35C C36C C37C 120.1(5) . . ?
O38C C36C C35C 124.5(4) . . ?
O38C C36C C37C 115.4(4) . . ?
C32C C37C C36C 120.0(4) . . ?
C32C C37C H37C 120.0 . . ?
C36C C37C H37C 120.0 . . ?
C36C O38C C39C 118.0(7) . . ?
C36C O38C C39E 114(2) . . ?
O38C C39C H39A 109.9 . . ?
O38C C39C H39B 109.9 . . ?
O38C C39C C40C 108.7(9) . . ?
H39A C39C H39B 108.3 . . ?
C40C C39C H39A 109.9 . . ?
C40C C39C H39B 109.9 . . ?
C39C C40C H40A 109.7 . . ?
C39C C40C H40B 109.7 . . ?
H40A C40C H40B 108.2 . . ?
C41C C40C C39C 110.0(10) . . ?
C41C C40C H40A 109.7 . . ?
C41C C40C H40B 109.7 . . ?
C40C C41C H41C 116.8 . . ?
C42C C41C C40C 126.4(12) . . ?
C42C C41C H41C 116.8 . . ?
C41C C42C H42A 120.0 . . ?
C41C C42C H42B 120.0 . . ?
H42A C42C H42B 120.0 . . ?
O38C C39E H39C 111.4 . . ?
O38C C39E H39D 111.4 . . ?
O38C C39E C40E 102(3) . . ?
H39C C39E H39D 109.3 . . ?
C40E C39E H39C 111.4 . . ?
C40E C39E H39D 111.4 . . ?
C39E C40E H40C 109.5 . . ?
C39E C40E H40D 109.5 . . ?
H40C C40E H40D 108.1 . . ?
C41E C40E C39E 111(3) . . ?
C41E C40E H40C 109.5 . . ?
C41E C40E H40D 109.5 . . ?
C40E C41E H41E 117.3 . . ?
C42E C41E C40E 125(4) . . ?
C42E C41E H41E 117.3 . . ?
C41E C42E H42C 120.0 . . ?
C41E C42E H42D 120.0 . . ?
H42C C42E H42D 120.0 . . ?
C34C O43C C44C 117.5(4) . . ?
O43C C44C H44A 109.8 . . ?
O43C C44C H44B 109.8 . . ?
O43C C44C C45C 109.3(4) . . ?
H44A C44C H44B 108.3 . . ?
C45C C44C H44A 109.8 . . ?
C45C C44C H44B 109.8 . . ?
C44C C45C H45A 109.3 . . ?
C44C C45C H45B 109.3 . . ?
C44C C45C H45C 108.8 . . ?
C44C C45C H45D 108.8 . . ?
C44C C45C C46C 111.8(5) . . ?
H45A C45C H45B 107.9 . . ?
H45C C45C H45D 107.7 . . ?
C46C C45C H45A 109.3 . . ?
C46C C45C H45B 109.3 . . ?
C46E C45C C44C 113.8(9) . . ?
C46E C45C H45C 108.8 . . ?
C46E C45C H45D 108.8 . . ?
C45C C46C H46C 115.9 . . ?
C47C C46C C45C 128.2(12) . . ?
C47C C46C H46C 115.9 . . ?
C46C C47C H47A 120.0 . . ?
C46C C47C H47B 120.0 . . ?
H47A C47C H47B 120.0 . . ?
C45C C46E H46E 121.9 . . ?
C47E C46E C45C 116(2) . . ?
C47E C46E H46E 121.9 . . ?
C46E C47E H47C 120.0 . . ?
C46E C47E H47D 120.0 . . ?
H47C C47E H47D 120.0 . . ?
C21C O49C Si3 124.2(3) . . ?
Si3 C51C H51A 109.5 . . ?
Si3 C51C H51B 109.5 . . ?
Si3 C51C H51C 109.5 . . ?
H51A C51C H51B 109.5 . . ?
H51A C51C H51C 109.5 . . ?
H51B C51C H51C 109.5 . . ?
Si3 C52C H52A 109.5 . . ?
Si3 C52C H52B 109.5 . . ?
Si3 C52C H52C 109.5 . . ?
H52A C52C H52B 109.5 . . ?
H52A C52C H52C 109.5 . . ?
H52B C52C H52C 109.5 . . ?
C54C C53C Si3 110.3(4) . . ?
C54C C53C C55C 108.7(6) . . ?
C54C C53C C56C 107.6(6) . . ?
C55C C53C Si3 107.3(5) . . ?
C56C C53C Si3 110.4(5) . . ?
C56C C53C C55C 112.5(6) . . ?
C53C C54C H54A 109.5 . . ?
C53C C54C H54B 109.5 . . ?
C53C C54C H54C 109.5 . . ?
H54A C54C H54B 109.5 . . ?
H54A C54C H54C 109.5 . . ?
H54B C54C H54C 109.5 . . ?
C53C C55C H55A 109.5 . . ?
C53C C55C H55B 109.5 . . ?
C53C C55C H55C 109.5 . . ?
H55A C55C H55B 109.5 . . ?
H55A C55C H55C 109.5 . . ?
H55B C55C H55C 109.5 . . ?
C53C C56C H56A 109.5 . . ?
C53C C56C H56B 109.5 . . ?
C53C C56C H56C 109.5 . . ?
H56A C56C H56B 109.5 . . ?
H56A C56C H56C 109.5 . . ?
H56B C56C H56C 109.5 . . ?
H1DA N1D H1DB 120.0 . . ?
C2D N1D H1DA 120.0 . . ?
C2D N1D H1DB 120.0 . . ?
N1D C2D N3D 118.5(4) . . ?
N1D C2D C7D 122.5(4) . . ?
N3D C2D C7D 119.0(4) . . ?
C2D N3D C4D 121.5(4) . . ?
N3D C4D N5D 121.5(4) . . ?
O11D C4D N3D 120.6(4) . . ?
O11D C4D N5D 117.8(4) . . ?
C4D N5D H5D 121.9 . . ?
C6D N5D C4D 116.2(4) . . ?
C6D N5D H5D 121.9 . . ?
N5D C6D C7D 125.0(4) . . ?
N5D C6D N10D 128.7(4) . . ?
C7D C6D N10D 106.3(4) . . ?
C6D C7D C2D 116.6(4) . . ?
C6D C7D N8D 111.0(4) . . ?
N8D C7D C2D 132.2(4) . . ?
C9D N8D C7D 104.0(4) . . ?
N8D C9D H9D 123.6 . . ?
N8D C9D N10D 112.7(4) . . ?
N10D C9D H9D 123.6 . . ?
C6D N10D C9D 106.0(4) . . ?
C6D N10D C18D 126.6(4) . . ?
C9D N10D C18D 127.1(4) . . ?
N10D C18D H18D 110.2 . . ?
N10D C18D C22D 114.7(4) . . ?
O19D C18D N10D 106.7(4) . . ?
O19D C18D H18D 110.2 . . ?
O19D C18D C22D 104.6(4) . . ?
C22D C18D H18D 110.2 . . ?
C18D O19D C20D 109.2(3) . . ?
O19D C20D H20D 109.9 . . ?
O19D C20D C21D 107.2(3) . . ?
O19D C20D C28D 106.2(4) . . ?
C21D C20D H20D 109.9 . . ?
C28D C20D H20D 109.9 . . ?
C28D C20D C21D 113.5(4) . . ?
C20D C21D H21D 111.5 . . ?
C22D C21D C20D 101.7(4) . . ?
C22D C21D H21D 111.5 . . ?
O49D C21D C20D 112.2(4) . . ?
O49D C21D H21D 111.5 . . ?
O49D C21D C22D 108.2(4) . . ?
C18D C22D C21D 102.4(4) . . ?
C18D C22D H22C 111.3 . . ?
C18D C22D H22D 111.3 . . ?
C21D C22D H22C 111.3 . . ?
C21D C22D H22D 111.3 . . ?
H22C C22D H22D 109.2 . . ?
C20D C28D H28C 110.4 . . ?
C20D C28D H28D 110.4 . . ?
H28C C28D H28D 108.6 . . ?
O29D C28D C20D 106.6(4) . . ?
O29D C28D H28C 110.4 . . ?
O29D C28D H28D 110.4 . . ?
C30D O29D C28D 115.2(4) . . ?
O29D C30D C32D 113.5(4) . . ?
O31D C30D O29D 122.3(4) . . ?
O31D C30D C32D 124.2(5) . . ?
C33D C32D C30D 121.3(4) . . ?
C37D C32D C30D 117.1(4) . . ?
C37D C32D C33D 121.5(4) . . ?
C32D C33D H33D 121.1 . . ?
C34D C33D C32D 117.9(5) . . ?
C34D C33D H33D 121.1 . . ?
C33D C34D C35D 121.1(5) . . ?
O43D C34D C33D 124.6(5) . . ?
O43D C34D C35D 114.3(4) . . ?
C34D C35D H35D 119.9 . . ?
C36D C35D C34D 120.2(5) . . ?
C36D C35D H35D 119.9 . . ?
C35D C36D C37D 119.7(5) . . ?
O38D C36D C35D 124.7(5) . . ?
O38D C36D C37D 115.6(5) . . ?
C32D C37D C36D 119.7(5) . . ?
C32D C37D H37D 120.2 . . ?
C36D C37D H37D 120.2 . . ?
C36D O38D C39D 117.3(5) . . ?
O38D C39D H39E 111.0 . . ?
O38D C39D H39F 111.0 . . ?
O38D C39D H39G 110.0 . . ?
O38D C39D H39H 110.0 . . ?
O38D C39D C40D 103.8(16) . . ?
O38D C39D C40F 108.5(8) . . ?
H39E C39D H39F 109.0 . . ?
H39G C39D H39H 108.4 . . ?
C40D C39D H39E 111.0 . . ?
C40D C39D H39F 111.0 . . ?
C40F C39D H39G 110.0 . . ?
C40F C39D H39H 110.0 . . ?
C39D C40D H40E 108.8 . . ?
C39D C40D H40F 108.8 . . ?
H40E C40D H40F 107.7 . . ?
C41D C40D C39D 114(3) . . ?
C41D C40D H40E 108.8 . . ?
C41D C40D H40F 108.8 . . ?
C40D C41D H41D 114.6 . . ?
C42D C41D C40D 131(4) . . ?
C42D C41D H41D 114.6 . . ?
C41D C42D H42E 120.0 . . ?
C41D C42D H42F 120.0 . . ?
H42E C42D H42F 120.0 . . ?
C39D C40F H40G 109.8 . . ?
C39D C40F H40H 109.8 . . ?
H40G C40F H40H 108.2 . . ?
C41F C40F C39D 109.5(13) . . ?
C41F C40F H40G 109.8 . . ?
C41F C40F H40H 109.8 . . ?
C40F C41F H41F 116.5 . . ?
C42F C41F C40F 127(2) . . ?
C42F C41F H41F 116.5 . . ?
C41F C42F H42G 120.0 . . ?
C41F C42F H42H 120.0 . . ?
H42G C42F H42H 120.0 . . ?
C34D O43D C44D 116.4(4) . . ?
O43D C44D H44C 110.1 . . ?
O43D C44D H44D 110.1 . . ?
O43D C44D C45D 107.8(4) . . ?
H44C C44D H44D 108.5 . . ?
C45D C44D H44C 110.1 . . ?
C45D C44D H44D 110.1 . . ?
C44D C45D H45E 109.5 . . ?
C44D C45D H45F 109.5 . . ?
H45E C45D H45F 108.1 . . ?
C46D C45D C44D 110.7(5) . . ?
C46D C45D H45E 109.5 . . ?
C46D C45D H45F 109.5 . . ?
C45D C46D H46D 116.5 . . ?
C47D C46D C45D 127.0(7) . . ?
C47D C46D H46D 116.5 . . ?
C46D C47D H47E 120.0 . . ?
C46D C47D H47F 120.0 . . ?
H47E C47D H47F 120.0 . . ?
C21D O49D Si50 125.6(3) . . ?
Si50 C51D H51D 109.5 . . ?
Si50 C51D H51E 109.5 . . ?
Si50 C51D H51F 109.5 . . ?
H51D C51D H51E 109.5 . . ?
H51D C51D H51F 109.5 . . ?
H51E C51D H51F 109.5 . . ?
Si50 C52D H52D 109.5 . . ?
Si50 C52D H52E 109.5 . . ?
Si50 C52D H52F 109.5 . . ?
H52D C52D H52E 109.5 . . ?
H52D C52D H52F 109.5 . . ?
H52E C52D H52F 109.5 . . ?
C54D C53D Si50 109.3(5) . . ?
C55D C53D Si50 109.9(4) . . ?
C55D C53D C54D 108.9(6) . . ?
C55D C53D C56D 109.8(6) . . ?
C56D C53D Si50 110.3(4) . . ?
C56D C53D C54D 108.6(5) . . ?
C53D C54D H54D 109.5 . . ?
C53D C54D H54E 109.5 . . ?
C53D C54D H54F 109.5 . . ?
H54D C54D H54E 109.5 . . ?
H54D C54D H54F 109.5 . . ?
H54E C54D H54F 109.5 . . ?
C53D C55D H55D 109.5 . . ?
C53D C55D H55E 109.5 . . ?
C53D C55D H55F 109.5 . . ?
H55D C55D H55E 109.5 . . ?
H55D C55D H55F 109.5 . . ?
H55E C55D H55F 109.5 . . ?
C53D C56D H56D 109.5 . . ?
C53D C56D H56E 109.5 . . ?
C53D C56D H56F 109.5 . . ?
H56D C56D H56E 109.5 . . ?
H56D C56D H56F 109.5 . . ?
H56E C56D H56F 109.5 . . ?
C72G O71G H71G 109.5 . . ?
O71G C72G H72A 109.5 . . ?
O71G C72G H72B 109.5 . . ?
O71G C72G H72C 109.5 . . ?
H72A C72G H72B 109.5 . . ?
H72A C72G H72C 109.5 . . ?
H72B C72G H72C 109.5 . . ?
C72H O71H H71H 109.5 . . ?
O71H C72H H72D 109.5 . . ?
O71H C72H H72E 109.5 . . ?
O71H C72H H72F 109.5 . . ?
H72D C72H H72E 109.5 . . ?
H72D C72H H72F 109.5 . . ?
H72E C72H H72F 109.5 . . ?
C72I O71I H71I 109.5 . . ?
O71I C72I H72G 109.5 . . ?
O71I C72I H72H 109.5 . . ?
O71I C72I H72I 109.5 . . ?
H72G C72I H72H 109.5 . . ?
H72G C72I H72I 109.5 . . ?
H72H C72I H72I 109.5 . . ?
C72J O71J H71J 109.5 . . ?
O71J C72J H72J 109.5 . . ?
O71J C72J H72K 109.5 . . ?
O71J C72J H72L 109.5 . . ?
H72J C72J H72K 109.5 . . ?
H72J C72J H72L 109.5 . . ?
H72K C72J H72L 109.5 . . ?
C72K O71K H71K 109.5 . . ?
O71K C72K H72M 109.5 . . ?
O71K C72K H72N 109.5 . . ?
O71K C72K H72O 109.5 . . ?
H72M C72K H72N 109.5 . . ?
H72M C72K H72O 109.5 . . ?
H72N C72K H72O 109.5 . . ?
H71A O71L H71B 102(5) . . ?
O84L O81L O83L 75.0(13) . . ?
O81L O83L O84L 41.9(9) . . ?
O82L O83L O81L 141.0(18) . . ?
O82L O83L O84L 113.2(16) . . ?
O81L O84L O83L 63.1(12) . . ?

loop_
_geom_bond_atom_site_label_1
_geom_bond_atom_site_label_2
_geom_bond_distance
_geom_bond_site_symmetry_2
_geom_bond_publ_flag
Si1 O49A 1.652(4) . ?
Si1 C51A 1.852(7) . ?
Si1 C52A 1.867(7) . ?
Si1 C53A 1.882(6) . ?
Si2 O49B 1.648(4) . ?
Si2 C51B 1.839(7) . ?
Si2 C52B 1.874(6) . ?
Si2 C53B 1.868(8) . ?
Si3 O49C 1.644(4) . ?
Si3 C51C 1.846(8) . ?
Si3 C52C 1.868(8) . ?
Si3 C53C 1.871(7) . ?
Si50 O49D 1.659(3) . ?
Si50 C51D 1.860(5) . ?
Si50 C52D 1.867(6) . ?
Si50 C53D 1.876(6) . ?
N1A H1AA 0.8800 . ?
N1A H1AB 0.8800 . ?
N1A C2A 1.309(6) . ?
C2A N3A 1.372(6) . ?
C2A C7A 1.403(6) . ?
N3A H3A 0.8800 . ?
N3A C4A 1.397(6) . ?
C4A N5A 1.344(6) . ?
C4A O11A 1.257(5) . ?
N5A C6A 1.340(6) . ?
C6A C7A 1.388(6) . ?
C6A N10A 1.379(5) . ?
C7A N8A 1.388(6) . ?
N8A C9A 1.309(6) . ?
C9A H9A 0.9500 . ?
C9A N10A 1.379(6) . ?
N10A C18A 1.448(6) . ?
C18A H18A 1.0000 . ?
C18A O19A 1.437(6) . ?
C18A C22A 1.523(6) . ?
O19A C20A 1.445(5) . ?
C20A H20A 1.0000 . ?
C20A C21A 1.530(7) . ?
C20A C28A 1.506(8) . ?
C21A H21A 1.0000 . ?
C21A C22A 1.520(7) . ?
C21A O49A 1.427(6) . ?
C22A H22E 0.9900 . ?
C22A H22F 0.9900 . ?
C28A H28E 0.9900 . ?
C28A H28F 0.9900 . ?
C28A O29A 1.448(5) . ?
O29A C30A 1.355(7) . ?
C30A O31A 1.193(7) . ?
C30A C32A 1.501(7) . ?
C32A C33A 1.380(8) . ?
C32A C37A 1.409(8) . ?
C33A H33A 0.9500 . ?
C33A C34A 1.394(7) . ?
C34A C35A 1.378(8) . ?
C34A O43A 1.366(7) . ?
C35A H35A 0.9500 . ?
C35A C36A 1.397(8) . ?
C36A C37A 1.392(7) . ?
C36A O38A 1.373(6) . ?
C37A H37A 0.9500 . ?
O38A C39A 1.427(6) . ?
C39A H39I 0.9900 . ?
C39A H39J 0.9900 . ?
C39A C40A 1.511(7) . ?
C40A H40I 0.9900 . ?
C40A H40J 0.9900 . ?
C40A C41A 1.474(7) . ?
C41A H41A 0.9500 . ?
C41A C42A 1.300(8) . ?
C42A H42I 0.9500 . ?
C42A H42J 0.9500 . ?
O43A C44A 1.434(6) . ?
C44A H44E 0.9900 . ?
C44A H44F 0.9900 . ?
C44A C45A 1.497(9) . ?
C45A H45G 0.9900 . ?
C45A H45H 0.9900 . ?
C45A C46A 1.505(9) . ?
C46A H46A 0.9500 . ?
C46A C47A 1.320(13) . ?
C47A H47G 0.9500 . ?
C47A H47H 0.9500 . ?
C51A H51G 0.9800 . ?
C51A H51H 0.9800 . ?
C51A H51I 0.9800 . ?
C52A H52G 0.9800 . ?
C52A H52H 0.9800 . ?
C52A H52I 0.9800 . ?
C53A C54A 1.536(8) . ?
C53A C55A 1.522(9) . ?
C53A C56A 1.542(8) . ?
C54A H54G 0.9800 . ?
C54A H54H 0.9800 . ?
C54A H54I 0.9800 . ?
C55A H55G 0.9800 . ?
C55A H55H 0.9800 . ?
C55A H55I 0.9800 . ?
C56A H56G 0.9800 . ?
C56A H56H 0.9800 . ?
C56A H56I 0.9800 . ?
N1B H1BA 0.8800 . ?
N1B H1BB 0.8800 . ?
N1B C2B 1.312(6) . ?
C2B N3B 1.360(6) . ?
C2B C7B 1.395(6) . ?
N3B H3B 0.8800 . ?
N3B C4B 1.389(7) . ?
C4B N5B 1.351(6) . ?
C4B O11B 1.258(6) . ?
N5B C6B 1.344(6) . ?
C6B C7B 1.375(7) . ?
C6B N10B 1.376(5) . ?
C7B N8B 1.403(6) . ?
N8B C9B 1.305(6) . ?
C9B H9B 0.9500 . ?
C9B N10B 1.376(7) . ?
N10B C18B 1.462(6) . ?
C18B H18B 1.0000 . ?
C18B O19B 1.428(6) . ?
C18B C22B 1.528(8) . ?
O19B C20B 1.439(5) . ?
C20B H20B 1.0000 . ?
C20B C21B 1.529(8) . ?
C20B C28B 1.493(7) . ?
C21B H21B 1.0000 . ?
C21B C22B 1.529(6) . ?
C21B O49B 1.416(6) . ?
C22B H22G 0.9900 . ?
C22B H22H 0.9900 . ?
C28B H28G 0.9900 . ?
C28B H28H 0.9900 . ?
C28B O29B 1.458(5) . ?
O29B C30B 1.349(6) . ?
C30B O31B 1.204(6) . ?
C30B C32B 1.496(6) . ?
C32B C33B 1.387(7) . ?
C32B C37B 1.389(7) . ?
C33B H33B 0.9500 . ?
C33B C34B 1.407(6) . ?
C34B C35B 1.385(7) . ?
C34B O43B 1.370(6) . ?
C35B H35B 0.9500 . ?
C35B C36B 1.385(7) . ?
C36B C37B 1.393(7) . ?
C36B O38B 1.374(6) . ?
C37B H37B 0.9500 . ?
O38B C39B 1.428(6) . ?
C39B H39K 0.9900 . ?
C39B H39L 0.9900 . ?
C39B C40B 1.524(8) . ?
C40B H40K 0.9900 . ?
C40B H40L 0.9900 . ?
C40B C41B 1.494(9) . ?
C41B H41B 0.9500 . ?
C41B C42B 1.280(10) . ?
C42B H42K 0.9500 . ?
C42B H42L 0.9500 . ?
O43B C44B 1.365(8) . ?
C44B H44G 0.9900 . ?
C44B H44H 0.9900 . ?
C44B C45B 1.541(10) . ?
C45B H45I 0.9900 . ?
C45B H45J 0.9900 . ?
C45B C46B 1.397(12) . ?
C46B H46B 0.9500 . ?
C46B C47B 1.198(12) . ?
C47B H47I 0.9500 . ?
C47B H47J 0.9500 . ?
C51B H51J 0.9800 . ?
C51B H51K 0.9800 . ?
C51B H51L 0.9800 . ?
C52B H52J 0.9800 . ?
C52B H52K 0.9800 . ?
C52B H52L 0.9800 . ?
C53B C54B 1.537(10) . ?
C53B C55B 1.552(14) . ?
C53B C56B 1.529(14) . ?
C54B H54J 0.9800 . ?
C54B H54K 0.9800 . ?
C54B H54L 0.9800 . ?
C55B H55J 0.9800 . ?
C55B H55K 0.9800 . ?
C55B H55L 0.9800 . ?
C56B H56J 0.9800 . ?
C56B H56K 0.9800 . ?
C56B H56L 0.9800 . ?
N1C H1CA 0.8800 . ?
N1C H1CB 0.8800 . ?
N1C C2C 1.335(6) . ?
C2C N3C 1.340(6) . ?
C2C C7C 1.405(6) . ?
N3C H3C 0.8800 . ?
N3C C4C 1.413(6) . ?
C4C N5C 1.354(5) . ?
C4C O11C 1.245(5) . ?
N5C C6C 1.334(6) . ?
C6C C7C 1.389(6) . ?
C6C N10C 1.377(5) . ?
C7C N8C 1.389(6) . ?
N8C C9C 1.312(6) . ?
C9C H9C 0.9500 . ?
C9C N10C 1.371(6) . ?
N10C C18C 1.456(6) . ?
C18C H18C 1.0000 . ?
C18C O19C 1.448(6) . ?
C18C C22C 1.515(7) . ?
O19C C20C 1.456(5) . ?
C20C H20C 1.0000 . ?
C20C C21C 1.528(7) . ?
C20C C28C 1.511(7) . ?
C21C H21C 1.0000 . ?
C21C C22C 1.546(7) . ?
C21C O49C 1.406(6) . ?
C22C H22A 0.9900 . ?
C22C H22B 0.9900 . ?
C28C H28A 0.9900 . ?
C28C H28B 0.9900 . ?
C28C O29C 1.455(5) . ?
O29C C30C 1.344(6) . ?
C30C O31C 1.202(5) . ?
C30C C32C 1.492(6) . ?
C32C C33C 1.398(7) . ?
C32C C37C 1.371(7) . ?
C33C H33C 0.9500 . ?
C33C C34C 1.388(6) . ?
C34C C35C 1.392(7) . ?
C34C O43C 1.372(6) . ?
C35C H35C 0.9500 . ?
C35C C36C 1.375(7) . ?
C36C C37C 1.393(6) . ?
C36C O38C 1.367(6) . ?
C37C H37C 0.9500 . ?
O38C C39C 1.448(7) . ?
O38C C39E 1.448(14) . ?
C39C H39A 0.9900 . ?
C39C H39B 0.9900 . ?
C39C C40C 1.514(10) . ?
C40C H40A 0.9900 . ?
C40C H40B 0.9900 . ?
C40C C41C 1.483(13) . ?
C41C H41C 0.9500 . ?
C41C C42C 1.262(12) . ?
C42C H42A 0.9500 . ?
C42C H42B 0.9500 . ?
C39E H39C 0.9900 . ?
C39E H39D 0.9900 . ?
C39E C40E 1.52(2) . ?
C40E H40C 0.9900 . ?
C40E H40D 0.9900 . ?
C40E C41E 1.46(2) . ?
C41E H41E 0.9500 . ?
C41E C42E 1.26(2) . ?
C42E H42C 0.9500 . ?
C42E H42D 0.9500 . ?
O43C C44C 1.408(7) . ?
C44C H44A 0.9900 . ?
C44C H44B 0.9900 . ?
C44C C45C 1.504(7) . ?
C45C H45A 0.9900 . ?
C45C H45B 0.9900 . ?
C45C H45C 0.9900 . ?
C45C H45D 0.9900 . ?
C45C C46C 1.513(11) . ?
C45C C46E 1.490(14) . ?
C46C H46C 0.9500 . ?
C46C C47C 1.283(14) . ?
C47C H47A 0.9500 . ?
C47C H47B 0.9500 . ?
C46E H46E 0.9500 . ?
C46E C47E 1.26(2) . ?
C47E H47C 0.9500 . ?
C47E H47D 0.9500 . ?
C51C H51A 0.9800 . ?
C51C H51B 0.9800 . ?
C51C H51C 0.9800 . ?
C52C H52A 0.9800 . ?
C52C H52B 0.9800 . ?
C52C H52C 0.9800 . ?
C53C C54C 1.537(10) . ?
C53C C55C 1.556(10) . ?
C53C C56C 1.540(10) . ?
C54C H54A 0.9800 . ?
C54C H54B 0.9800 . ?
C54C H54C 0.9800 . ?
C55C H55A 0.9800 . ?
C55C H55B 0.9800 . ?
C55C H55C 0.9800 . ?
C56C H56A 0.9800 . ?
C56C H56B 0.9800 . ?
C56C H56C 0.9800 . ?
N1D H1DA 0.8800 . ?
N1D H1DB 0.8800 . ?
N1D C2D 1.334(6) . ?
C2D N3D 1.337(6) . ?
C2D C7D 1.426(6) . ?
N3D C4D 1.360(6) . ?
C4D N5D 1.379(6) . ?
C4D O11D 1.259(6) . ?
N5D H5D 0.8800 . ?
N5D C6D 1.346(6) . ?
C6D C7D 1.363(6) . ?
C6D N10D 1.376(5) . ?
C7D N8D 1.392(6) . ?
N8D C9D 1.320(6) . ?
C9D H9D 0.9500 . ?
C9D N10D 1.380(6) . ?
N10D C18D 1.457(6) . ?
C18D H18D 1.0000 . ?
C18D O19D 1.429(6) . ?
C18D C22D 1.512(7) . ?
O19D C20D 1.442(5) . ?
C20D H20D 1.0000 . ?
C20D C21D 1.525(7) . ?
C20D C28D 1.499(7) . ?
C21D H21D 1.0000 . ?
C21D C22D 1.525(6) . ?
C21D O49D 1.418(6) . ?
C22D H22C 0.9900 . ?
C22D H22D 0.9900 . ?
C28D H28C 0.9900 . ?
C28D H28D 0.9900 . ?
C28D O29D 1.449(5) . ?
O29D C30D 1.342(6) . ?
C30D O31D 1.206(6) . ?
C30D C32D 1.481(6) . ?
C32D C33D 1.416(7) . ?
C32D C37D 1.373(7) . ?
C33D H33D 0.9500 . ?
C33D C34D 1.390(7) . ?
C34D C35D 1.397(8) . ?
C34D O43D 1.362(6) . ?
C35D H35D 0.9500 . ?
C35D C36D 1.386(8) . ?
C36D C37D 1.407(7) . ?
C36D O38D 1.367(7) . ?
C37D H37D 0.9500 . ?
O38D C39D 1.430(7) . ?
C39D H39E 0.9900 . ?
C39D H39F 0.9900 . ?
C39D H39G 0.9900 . ?
C39D H39H 0.9900 . ?
C39D C40D 1.514(14) . ?
C39D C40F 1.511(11) . ?
C40D H40E 0.9900 . ?
C40D H40F 0.9900 . ?
C40D C41D 1.466(19) . ?
C41D H41D 0.9500 . ?
C41D C42D 1.25(2) . ?
C42D H42E 0.9500 . ?
C42D H42F 0.9500 . ?
C40F H40G 0.9900 . ?
C40F H40H 0.9900 . ?
C40F C41F 1.489(13) . ?
C41F H41F 0.9500 . ?
C41F C42F 1.241(18) . ?
C42F H42G 0.9500 . ?
C42F H42H 0.9500 . ?
O43D C44D 1.428(6) . ?
C44D H44C 0.9900 . ?
C44D H44D 0.9900 . ?
C44D C45D 1.531(7) . ?
C45D H45E 0.9900 . ?
C45D H45F 0.9900 . ?
C45D C46D 1.485(8) . ?
C46D H46D 0.9500 . ?
C46D C47D 1.312(9) . ?
C47D H47E 0.9500 . ?
C47D H47F 0.9500 . ?
C51D H51D 0.9800 . ?
C51D H51E 0.9800 . ?
C51D H51F 0.9800 . ?
C52D H52D 0.9800 . ?
C52D H52E 0.9800 . ?
C52D H52F 0.9800 . ?
C53D C54D 1.550(9) . ?
C53D C55D 1.528(10) . ?
C53D C56D 1.530(9) . ?
C54D H54D 0.9800 . ?
C54D H54E 0.9800 . ?
C54D H54F 0.9800 . ?
C55D H55D 0.9800 . ?
C55D H55E 0.9800 . ?
C55D H55F 0.9800 . ?
C56D H56D 0.9800 . ?
C56D H56E 0.9800 . ?
C56D H56F 0.9800 . ?
O71G H71G 0.8400 . ?
O71G C72G 1.436(11) . ?
C72G H72A 0.9800 . ?
C72G H72B 0.9800 . ?
C72G H72C 0.9800 . ?
O71H H71H 0.8400 . ?
O71H C72H 1.415(8) . ?
C72H H72D 0.9800 . ?
C72H H72E 0.9800 . ?
C72H H72F 0.9800 . ?
O71I H71I 0.8400 . ?
O71I C72I 1.372(10) . ?
C72I H72G 0.9800 . ?
C72I H72H 0.9800 . ?
C72I H72I 0.9800 . ?
O71J H71J 0.8400 . ?
O71J C72J 1.411(11) . ?
C72J H72J 0.9800 . ?
C72J H72K 0.9800 . ?
C72J H72L 0.9800 . ?
O71K H71K 0.8400 . ?
O71K C72K 1.380(7) . ?
C72K H72M 0.9800 . ?
C72K H72N 0.9800 . ?
C72K H72O 0.9800 . ?
O71L H71A 0.92(2) . ?
O71L H71B 0.92(2) . ?
O81L O83L 1.58(2) . ?
O81L O84L 1.185(19) . ?
O82L O83L 1.35(2) . ?
O83L O84L 1.71(3) . ?

loop_
_geom_torsion_atom_site_label_1
_geom_torsion_atom_site_label_2
_geom_torsion_atom_site_label_3
_geom_torsion_atom_site_label_4
_geom_torsion
_geom_torsion_site_symmetry_1
_geom_torsion_site_symmetry_2
_geom_torsion_site_symmetry_3
_geom_torsion_site_symmetry_4
_geom_torsion_publ_flag
N1A C2A N3A C4A -178.6(5) . . . . ?
N1A C2A C7A C6A 176.4(5) . . . . ?
N1A C2A C7A N8A -0.8(9) . . . . ?
C2A N3A C4A N5A 3.5(7) . . . . ?
C2A N3A C4A O11A -177.7(5) . . . . ?
C2A C7A N8A C9A 177.2(5) . . . . ?
N3A C2A C7A C6A -2.3(6) . . . . ?
N3A C2A C7A N8A -179.5(5) . . . . ?
N3A C4A N5A C6A -4.5(6) . . . . ?
C4A N5A C6A C7A 2.5(7) . . . . ?
C4A N5A C6A N10A -178.4(4) . . . . ?
N5A C6A C7A C2A 1.1(8) . . . . ?
N5A C6A C7A N8A 178.8(4) . . . . ?
N5A C6A N10A C9A -178.4(4) . . . . ?
N5A C6A N10A C18A -10.5(7) . . . . ?
C6A C7A N8A C9A -0.2(5) . . . . ?
C6A N10A C18A O19A -83.8(5) . . . . ?
C6A N10A C18A C22A 156.3(4) . . . . ?
C7A C2A N3A C4A 0.2(7) . . . . ?
C7A C6A N10A C9A 0.9(5) . . . . ?
C7A C6A N10A C18A 168.8(4) . . . . ?
C7A N8A C9A N10A 0.8(5) . . . . ?
N8A C9A N10A C6A -1.1(5) . . . . ?
N8A C9A N10A C18A -168.0(4) . . . . ?
C9A N10A C18A O19A 81.3(5) . . . . ?
C9A N10A C18A C22A -38.7(7) . . . . ?
N10A C6A C7A C2A -178.2(4) . . . . ?
N10A C6A C7A N8A -0.5(5) . . . . ?
N10A C18A O19A C20A -124.5(4) . . . . ?
N10A C18A C22A C21A 142.1(4) . . . . ?
O11A C4A N5A C6A 176.7(4) . . . . ?
C18A O19A C20A C21A -22.2(5) . . . . ?
C18A O19A C20A C28A 99.2(4) . . . . ?
O19A C18A C22A C21A 21.7(5) . . . . ?
O19A C20A C21A C22A 35.0(5) . . . . ?
O19A C20A C21A O49A -81.3(4) . . . . ?
O19A C20A C28A O29A 173.8(4) . . . . ?
C20A C21A C22A C18A -34.1(5) . . . . ?
C20A C21A O49A Si1 -144.1(3) . . . . ?
C20A C28A O29A C30A 176.4(4) . . . . ?
C21A C20A C28A O29A -71.1(5) . . . . ?
C22A C18A O19A C20A 0.3(5) . . . . ?
C22A C21A O49A Si1 104.4(4) . . . . ?
C28A C20A C21A C22A -82.6(5) . . . . ?
C28A C20A C21A O49A 161.1(4) . . . . ?
C28A O29A C30A O31A -0.2(7) . . . . ?
C28A O29A C30A C32A -178.9(4) . . . . ?
O29A C30A C32A C33A 1.5(7) . . . . ?
O29A C30A C32A C37A -178.8(4) . . . . ?
C30A C32A C33A C34A 178.7(5) . . . . ?
C30A C32A C37A C36A -179.1(5) . . . . ?
O31A C30A C32A C33A -177.3(5) . . . . ?
O31A C30A C32A C37A 2.5(8) . . . . ?
C32A C33A C34A C35A -0.1(8) . . . . ?
C32A C33A C34A O43A 178.7(5) . . . . ?
C33A C32A C37A C36A 0.6(8) . . . . ?
C33A C34A C35A C36A 1.7(8) . . . . ?
C33A C34A O43A C44A -178.1(5) . . . . ?
C34A C35A C36A C37A -2.1(8) . . . . ?
C34A C35A C36A O38A 176.7(5) . . . . ?
C34A O43A C44A C45A 174.1(5) . . . . ?
C35A C34A O43A C44A 0.7(7) . . . . ?
C35A C36A C37A C32A 0.9(7) . . . . ?
C35A C36A O38A C39A -170.9(4) . . . . ?
C36A O38A C39A C40A 175.0(4) . . . . ?
C37A C32A C33A C34A -1.0(8) . . . . ?
C37A C36A O38A C39A 7.8(7) . . . . ?
O38A C36A C37A C32A -177.7(5) . . . . ?
O38A C39A C40A C41A -172.7(4) . . . . ?
C39A C40A C41A C42A -126.5(7) . . . . ?
O43A C34A C35A C36A -177.0(5) . . . . ?
O43A C44A C45A C46A 179.5(6) . . . . ?
C44A C45A C46A C47A -115.4(10) . . . . ?
O49A Si1 C53A C54A -57.0(4) . . . . ?
O49A Si1 C53A C55A 63.1(5) . . . . ?
O49A Si1 C53A C56A -176.5(4) . . . . ?
O49A C21A C22A C18A 80.6(4) . . . . ?
C51A Si1 O49A C21A -138.0(5) . . . . ?
C51A Si1 C53A C54A -171.4(4) . . . . ?
C51A Si1 C53A C55A -51.3(5) . . . . ?
C51A Si1 C53A C56A 69.1(5) . . . . ?
C52A Si1 O49A C21A -17.7(5) . . . . ?
C52A Si1 C53A C54A 63.3(5) . . . . ?
C52A Si1 C53A C55A -176.6(4) . . . . ?
C52A Si1 C53A C56A -56.2(5) . . . . ?
C53A Si1 O49A C21A 103.1(4) . . . . ?
N1B C2B N3B C4B -177.6(5) . . . . ?
N1B C2B C7B C6B 175.3(5) . . . . ?
N1B C2B C7B N8B 3.2(10) . . . . ?
C2B N3B C4B N5B 0.8(9) . . . . ?
C2B N3B C4B O11B -179.9(5) . . . . ?
C2B C7B N8B C9B 173.1(6) . . . . ?
N3B C2B C7B C6B -3.2(7) . . . . ?
N3B C2B C7B N8B -175.3(5) . . . . ?
N3B C4B N5B C6B -0.2(8) . . . . ?
C4B N5B C6B C7B -2.5(9) . . . . ?
C4B N5B C6B N10B 175.2(6) . . . . ?
N5B C6B C7B C2B 4.4(9) . . . . ?
N5B C6B C7B N8B 178.0(6) . . . . ?
N5B C6B N10B C9B -178.7(6) . . . . ?
N5B C6B N10B C18B 1.9(9) . . . . ?
C6B C7B N8B C9B 0.6(7) . . . . ?
C6B N10B C18B O19B -130.3(5) . . . . ?
C6B N10B C18B C22B 110.7(6) . . . . ?
C7B C2B N3B C4B 1.0(8) . . . . ?
C7B C6B N10B C9B -0.5(6) . . . . ?
C7B C6B N10B C18B -179.9(5) . . . . ?
C7B N8B C9B N10B -1.0(7) . . . . ?
N8B C9B N10B C6B 1.0(8) . . . . ?
N8B C9B N10B C18B -179.6(6) . . . . ?
C9B N10B C18B O19B 50.4(7) . . . . ?
C9B N10B C18B C22B -68.6(8) . . . . ?
N10B C6B C7B C2B -173.6(5) . . . . ?
N10B C6B C7B N8B 0.0(6) . . . . ?
N10B C18B O19B C20B -130.3(4) . . . . ?
N10B C18B C22B C21B 146.2(4) . . . . ?
O11B C4B N5B C6B -179.4(6) . . . . ?
C18B O19B C20B C21B -15.1(5) . . . . ?
C18B O19B C20B C28B 107.6(5) . . . . ?
O19B C18B C22B C21B 26.8(5) . . . . ?
O19B C20B C21B C22B 31.4(5) . . . . ?
O19B C20B C21B O49B -85.0(4) . . . . ?
O19B C20B C28B O29B 173.5(4) . . . . ?
C20B C21B C22B C18B -34.5(5) . . . . ?
C20B C21B O49B Si2 -116.6(4) . . . . ?
C20B C28B O29B C30B 170.4(4) . . . . ?
C21B C20B C28B O29B -69.6(5) . . . . ?
C22B C18B O19B C20B -7.6(5) . . . . ?
C22B C21B O49B Si2 131.5(4) . . . . ?
C28B C20B C21B C22B -86.2(4) . . . . ?
C28B C20B C21B O49B 157.4(4) . . . . ?
C28B O29B C30B O31B 0.4(7) . . . . ?
C28B O29B C30B C32B -178.7(4) . . . . ?
O29B C30B C32B C33B -0.4(7) . . . . ?
O29B C30B C32B C37B 179.0(4) . . . . ?
C30B C32B C33B C34B 178.8(5) . . . . ?
C30B C32B C37B C36B -179.9(4) . . . . ?
O31B C30B C32B C33B -179.5(5) . . . . ?
O31B C30B C32B C37B -0.2(7) . . . . ?
C32B C33B C34B C35B 0.6(7) . . . . ?
C32B C33B C34B O43B 177.7(5) . . . . ?
C33B C32B C37B C36B -0.6(7) . . . . ?
C33B C34B C35B C36B 0.2(7) . . . . ?
C33B C34B O43B C44B 0.3(8) . . . . ?
C34B C35B C36B C37B -1.3(7) . . . . ?
C34B C35B C36B O38B 179.1(5) . . . . ?
C34B O43B C44B C45B -165.5(6) . . . . ?
C35B C34B O43B C44B 177.4(6) . . . . ?
C35B C36B C37B C32B 1.5(7) . . . . ?
C35B C36B O38B C39B 172.7(4) . . . . ?
C36B O38B C39B C40B -179.5(5) . . . . ?
C37B C32B C33B C34B -0.5(7) . . . . ?
C37B C36B O38B C39B -6.9(7) . . . . ?
O38B C36B C37B C32B -179.0(5) . . . . ?
O38B C39B C40B C41B 177.6(5) . . . . ?
C39B C40B C41B C42B -10.8(10) . . . . ?
O43B C34B C35B C36B -177.1(5) . . . . ?
O43B C44B C45B C46B -61.0(12) . . . . ?
C44B C45B C46B C47B 146(2) . . . . ?
O49B Si2 C53B C54B 63.1(7) . . . . ?
O49B Si2 C53B C55B -55.1(7) . . . . ?
O49B Si2 C53B C56B -175.7(7) . . . . ?
O49B C21B C22B C18B 82.2(5) . . . . ?
C51B Si2 O49B C21B 162.0(5) . . . . ?
C51B Si2 C53B C54B 178.2(6) . . . . ?
C51B Si2 C53B C55B 60.0(7) . . . . ?
C51B Si2 C53B C56B -60.6(8) . . . . ?
C52B Si2 O49B C21B 42.4(5) . . . . ?
C52B Si2 C53B C54B -56.6(7) . . . . ?
C52B Si2 C53B C55B -174.8(6) . . . . ?
C52B Si2 C53B C56B 64.6(8) . . . . ?
C53B Si2 O49B C21B -78.4(5) . . . . ?
N1C C2C N3C C4C -179.8(4) . . . . ?
N1C C2C C7C C6C 179.3(5) . . . . ?
N1C C2C C7C N8C -1.8(9) . . . . ?
C2C N3C C4C N5C 0.9(7) . . . . ?
C2C N3C C4C O11C -178.5(4) . . . . ?
C2C C7C N8C C9C -178.5(5) . . . . ?
N3C C2C C7C C6C -1.3(6) . . . . ?
N3C C2C C7C N8C 177.6(5) . . . . ?
N3C C4C N5C C6C -1.8(6) . . . . ?
C4C N5C C6C C7C 1.2(7) . . . . ?
C4C N5C C6C N10C -176.3(5) . . . . ?
N5C C6C C7C C2C 0.3(8) . . . . ?
N5C C6C C7C N8C -178.8(5) . . . . ?
N5C C6C N10C C9C 178.8(5) . . . . ?
N5C C6C N10C C18C -4.8(8) . . . . ?
C6C C7C N8C C9C 0.5(6) . . . . ?
C6C N10C C18C O19C -116.2(5) . . . . ?
C6C N10C C18C C22C 129.2(5) . . . . ?
C7C C2C N3C C4C 0.8(7) . . . . ?
C7C C6C N10C C9C 0.8(5) . . . . ?
C7C C6C N10C C18C 177.1(4) . . . . ?
C7C N8C C9C N10C 0.0(6) . . . . ?
N8C C9C N10C C6C -0.5(6) . . . . ?
N8C C9C N10C C18C -176.9(4) . . . . ?
C9C N10C C18C O19C 59.5(6) . . . . ?
C9C N10C C18C C22C -55.1(7) . . . . ?
N10C C6C C7C C2C 178.3(4) . . . . ?
N10C C6C C7C N8C -0.8(5) . . . . ?
N10C C18C O19C C20C -151.2(4) . . . . ?
N10C C18C C22C C21C 157.6(4) . . . . ?
O11C C4C N5C C6C 177.6(4) . . . . ?
C18C O19C C20C C21C 4.0(5) . . . . ?
C18C O19C C20C C28C 128.2(4) . . . . ?
O19C C18C C22C C21C 41.7(5) . . . . ?
O19C C20C C21C C22C 22.1(5) . . . . ?
O19C C20C C21C O49C -93.7(4) . . . . ?
O19C C20C C28C O29C 161.2(4) . . . . ?
C20C C21C C22C C18C -38.4(5) . . . . ?
C20C C21C O49C Si3 -98.1(4) . . . . ?
C20C C28C O29C C30C -177.0(4) . . . . ?
C21C C20C C28C O29C -81.5(5) . . . . ?
C22C C18C O19C C20C -29.3(5) . . . . ?
C22C C21C O49C Si3 150.3(4) . . . . ?
C28C C20C C21C C22C -94.9(4) . . . . ?
C28C C20C C21C O49C 149.3(4) . . . . ?
C28C O29C C30C O31C -2.6(6) . . . . ?
C28C O29C C30C C32C 177.2(4) . . . . ?
O29C C30C C32C C33C -4.5(6) . . . . ?
O29C C30C C32C C37C 176.6(4) . . . . ?
C30C C32C C33C C34C 179.9(4) . . . . ?
C30C C32C C37C C36C -179.5(4) . . . . ?
O31C C30C C32C C33C 175.4(5) . . . . ?
O31C C30C C32C C37C -3.5(7) . . . . ?
C32C C33C C34C C35C 0.4(8) . . . . ?
C32C C33C C34C O43C 179.1(5) . . . . ?
C33C C32C C37C C36C 1.5(7) . . . . ?
C33C C34C C35C C36C 0.1(8) . . . . ?
C33C C34C O43C C44C -9.0(8) . . . . ?
C34C C35C C36C C37C 0.2(8) . . . . ?
C34C C35C C36C O38C 177.8(5) . . . . ?
C34C O43C C44C C45C -178.1(5) . . . . ?
C35C C34C O43C C44C 169.9(5) . . . . ?
C35C C36C C37C C32C -1.0(7) . . . . ?
C35C C36C O38C C39C -2.4(12) . . . . ?
C35C C36C O38C C39E 8(4) . . . . ?
C36C O38C C39C C40C -169.8(9) . . . . ?
C36C O38C C39E C40E -179(3) . . . . ?
C37C C32C C33C C34C -1.2(7) . . . . ?
C37C C36C O38C C39C 175.3(10) . . . . ?
C37C C36C O38C C39E -174(4) . . . . ?
O38C C36C C37C C32C -178.8(4) . . . . ?
O38C C39C C40C C41C -174.2(12) . . . . ?
O38C C39E C40E C41E 85(6) . . . . ?
C39C C40C C41C C42C -122.3(15) . . . . ?
C39E C40E C41E C42E 107(8) . . . . ?
O43C C34C C35C C36C -178.7(5) . . . . ?
O43C C44C C45C C46C -166.6(7) . . . . ?
O43C C44C C45C C46E 152.3(11) . . . . ?
C44C C45C C46C C47C -114.0(10) . . . . ?
C44C C45C C46E C47E 86(3) . . . . ?
O49C Si3 C53C C54C -55.3(5) . . . . ?
O49C Si3 C53C C55C 62.9(5) . . . . ?
O49C Si3 C53C C56C -174.2(5) . . . . ?
O49C C21C C22C C18C 78.1(5) . . . . ?
C51C Si3 O49C C21C -54.7(5) . . . . ?
C51C Si3 C53C C54C -173.3(5) . . . . ?
C51C Si3 C53C C55C -55.1(6) . . . . ?
C51C Si3 C53C C56C 67.8(7) . . . . ?
C52C Si3 O49C C21C 67.4(5) . . . . ?
C52C Si3 C53C C54C 62.1(6) . . . . ?
C52C Si3 C53C C55C -179.7(5) . . . . ?
C52C Si3 C53C C56C -56.8(6) . . . . ?
C53C Si3 O49C C21C -175.0(4) . . . . ?
N1D C2D N3D C4D 178.4(4) . . . . ?
N1D C2D C7D C6D -177.4(5) . . . . ?
N1D C2D C7D N8D -1.9(8) . . . . ?
C2D N3D C4D N5D 1.5(7) . . . . ?
C2D N3D C4D O11D -179.9(5) . . . . ?
C2D C7D N8D C9D -176.2(5) . . . . ?
N3D C2D C7D C6D 2.5(7) . . . . ?
N3D C2D C7D N8D 178.1(5) . . . . ?
N3D C4D N5D C6D -2.4(7) . . . . ?
C4D N5D C6D C7D 3.6(7) . . . . ?
C4D N5D C6D N10D -177.4(5) . . . . ?
N5D C6D C7D C2D -3.7(7) . . . . ?
N5D C6D C7D N8D 179.8(4) . . . . ?
N5D C6D N10D C9D -179.7(5) . . . . ?
N5D C6D N10D C18D 5.8(8) . . . . ?
C6D C7D N8D C9D -0.4(6) . . . . ?
C6D N10D C18D O19D -136.8(5) . . . . ?
C6D N10D C18D C22D 107.8(5) . . . . ?
C7D C2D N3D C4D -1.6(7) . . . . ?
C7D C6D N10D C9D -0.6(5) . . . . ?
C7D C6D N10D C18D -175.0(4) . . . . ?
C7D N8D C9D N10D 0.0(6) . . . . ?
N8D C9D N10D C6D 0.4(6) . . . . ?
N8D C9D N10D C18D 174.8(4) . . . . ?
C9D N10D C18D O19D 49.9(6) . . . . ?
C9D N10D C18D C22D -65.4(6) . . . . ?
N10D C6D C7D C2D 177.1(4) . . . . ?
N10D C6D C7D N8D 0.7(5) . . . . ?
N10D C18D O19D C20D -146.5(4) . . . . ?
N10D C18D C22D C21D 154.2(4) . . . . ?
O11D C4D N5D C6D 179.0(4) . . . . ?
C18D O19D C20D C21D 1.3(5) . . . . ?
C18D O19D C20D C28D 122.9(4) . . . . ?
O19D C18D C22D C21D 37.7(5) . . . . ?
O19D C20D C21D C22D 21.9(5) . . . . ?
O19D C20D C21D O49D -93.5(4) . . . . ?
O19D C20D C28D O29D 169.6(4) . . . . ?
C20D C21D C22D C18D -35.6(5) . . . . ?
C20D C21D O49D Si50 -93.4(4) . . . . ?
C20D C28D O29D C30D 171.7(4) . . . . ?
C21D C20D C28D O29D -72.9(5) . . . . ?
C22D C18D O19D C20D -24.5(5) . . . . ?
C22D C21D O49D Si50 155.3(3) . . . . ?
C28D C20D C21D C22D -95.0(4) . . . . ?
C28D C20D C21D O49D 149.6(4) . . . . ?
C28D O29D C30D O31D -3.5(7) . . . . ?
C28D O29D C30D C32D 177.7(4) . . . . ?
O29D C30D C32D C33D 1.4(7) . . . . ?
O29D C30D C32D C37D -179.2(4) . . . . ?
C30D C32D C33D C34D 179.2(5) . . . . ?
C30D C32D C37D C36D -178.6(5) . . . . ?
O31D C30D C32D C33D -177.3(5) . . . . ?
O31D C30D C32D C37D 2.0(8) . . . . ?
C32D C33D C34D C35D -0.5(8) . . . . ?
C32D C33D C34D O43D 179.9(5) . . . . ?
C33D C32D C37D C36D 0.8(8) . . . . ?
C33D C34D C35D C36D 0.3(8) . . . . ?
C33D C34D O43D C44D 3.5(7) . . . . ?
C34D C35D C36D C37D 0.4(8) . . . . ?
C34D C35D C36D O38D -179.2(5) . . . . ?
C34D O43D C44D C45D 174.6(4) . . . . ?
C35D C34D O43D C44D -176.2(5) . . . . ?
C35D C36D C37D C32D -0.9(8) . . . . ?
C35D C36D O38D C39D -5.0(9) . . . . ?
C36D O38D C39D C40D -170(3) . . . . ?
C36D O38D C39D C40F -178.5(15) . . . . ?
C37D C32D C33D C34D -0.1(8) . . . . ?
C37D C36D O38D C39D 175.4(5) . . . . ?
O38D C36D C37D C32D 178.7(5) . . . . ?
O38D C39D C40D C41D 174(4) . . . . ?
O38D C39D C40F C41F 175.3(17) . . . . ?
C39D C40D C41D C42D -94(6) . . . . ?
C39D C40F C41F C42F 147(3) . . . . ?
O43D C34D C35D C36D -180.0(5) . . . . ?
O43D C44D C45D C46D -170.4(5) . . . . ?
C44D C45D C46D C47D -119.9(7) . . . . ?
O49D Si50 C53D C54D -60.5(5) . . . . ?
O49D Si50 C53D C55D 59.0(5) . . . . ?
O49D Si50 C53D C56D -179.8(5) . . . . ?
O49D C21D C22D C18D 82.7(5) . . . . ?
C51D Si50 O49D C21D -46.3(4) . . . . ?
C51D Si50 C53D C54D -179.1(4) . . . . ?
C51D Si50 C53D C55D -59.6(5) . . . . ?
C51D Si50 C53D C56D 61.6(5) . . . . ?
C52D Si50 O49D C21D 73.4(4) . . . . ?
C52D Si50 C53D C54D 58.1(5) . . . . ?
C52D Si50 C53D C55D 177.6(5) . . . . ?
C52D Si50 C53D C56D -61.1(5) . . . . ?
C53D Si50 O49D C21D -166.5(4) . . . . ?
O82L O83L O84L O81L 142.0(19) . . . . ?
O84L O81L O83L O82L -64(3) . . . . ?
